data_1550250
loop_
_publ_author_name
'Naulet, Guillaume'
'Sturm, Ludmilla'
'Robert, Antoine'
'Dechambenoit, Pierre'
'R\"ohricht, Fynn'
'Herges, Rainer'
'Bock, Harald'
'Durola, Fabien'

_publ_section_title
;
 Cyclic tris-[5]helicenes with single and triple twisted M\"obius
 topologies and M\"obius aromaticity.
;
_journal_issue 48
_journal_name_full 'Chemical science'
_journal_page_first 8930
_journal_page_last 8936
_journal_paper_doi 10.1039/c8sc02877j
_journal_volume 9
_journal_year 2018
_chemical_formula_moiety '2(C102 H84 O24), 8(C6 H12)'
_chemical_formula_sum 'C252 H264 O48'
_chemical_formula_weight 4060.62
_chemical_name_systematic 'C3 cyclo-tris-[5]helicene'
_space_group_crystal_system monoclinic
_space_group_IT_number 14
_space_group_name_Hall '-P 2yn'
_space_group_name_H-M_alt 'P 1 21/n 1'
_symmetry_space_group_name_Hall '-P 2yn'
_symmetry_space_group_name_H-M 'P 1 21/n 1'
_atom_sites_solution_hydrogens mixed
_audit_creation_method SHELXL-2014/7
_audit_update_record
;
2018-02-27 deposited with the CCDC.
2018-11-16 downloaded from the CCDC.
;
_cell_angle_alpha 90
_cell_angle_beta 103.592(5)
_cell_angle_gamma 90
_cell_formula_units_Z 4
_cell_length_a 19.450(2)
_cell_length_b 33.881(4)
_cell_length_c 34.509(4)
_cell_measurement_reflns_used 9745
_cell_measurement_temperature 125(2)
_cell_measurement_theta_max 18.17
_cell_measurement_theta_min 2.17
_cell_volume 22104(4)
_computing_cell_refinement 'Bruker SAINT'
_computing_data_collection 'Bruker APEX2'
_computing_data_reduction 'Bruker SAINT'
_computing_structure_refinement 'SHELXL-2014/7 (Sheldrick, 2014)'
_computing_structure_solution 'SHELXS-2013 (Sheldrick, 2013)'
_diffrn_ambient_temperature 125(2)
_diffrn_measured_fraction_theta_full 0.938
_diffrn_measured_fraction_theta_max 0.938
_diffrn_measurement_device_type 'Bruker APEX-II Quasar'
_diffrn_measurement_method 'phi and omega scans'
_diffrn_radiation_type MoK\a
_diffrn_radiation_wavelength 0.71073
_diffrn_reflns_av_R_equivalents 0.1274
_diffrn_reflns_av_unetI/netI 0.0407
_diffrn_reflns_Laue_measured_fraction_full 0.938
_diffrn_reflns_Laue_measured_fraction_max 0.938
_diffrn_reflns_limit_h_max 17
_diffrn_reflns_limit_h_min -17
_diffrn_reflns_limit_k_max 30
_diffrn_reflns_limit_k_min -30
_diffrn_reflns_limit_l_max 31
_diffrn_reflns_limit_l_min -31
_diffrn_reflns_number 723389
_diffrn_reflns_point_group_measured_fraction_full 0.938
_diffrn_reflns_point_group_measured_fraction_max 0.938
_diffrn_reflns_theta_full 19.337
_diffrn_reflns_theta_max 19.337
_diffrn_reflns_theta_min 0.854
_diffrn_source 'Incoatec microfocus sealed tube'
_exptl_absorpt_coefficient_mu 0.084
_exptl_absorpt_correction_T_max 0.7446
_exptl_absorpt_correction_T_min 0.6854
_exptl_absorpt_correction_type multi-scan
_exptl_absorpt_process_details SADABS
_exptl_crystal_colour yellow
_exptl_crystal_density_diffrn 1.220
_exptl_crystal_density_meas ?
_exptl_crystal_description plate
_exptl_crystal_F_000 8640
_exptl_crystal_size_max 0.580
_exptl_crystal_size_mid 0.160
_exptl_crystal_size_min 0.030
_refine_diff_density_max 1.027
_refine_diff_density_min -0.589
_refine_diff_density_rms 0.074
_refine_ls_extinction_method none
_refine_ls_goodness_of_fit_ref 1.136
_refine_ls_hydrogen_treatment constr
_refine_ls_matrix_type full
_refine_ls_number_parameters 2560
_refine_ls_number_reflns 17552
_refine_ls_number_restraints 470
_refine_ls_restrained_S_all 1.146
_refine_ls_R_factor_all 0.1603
_refine_ls_R_factor_gt 0.1449
_refine_ls_shift/su_max 0.003
_refine_ls_shift/su_mean 0.000
_refine_ls_structure_factor_coef Fsqd
_refine_ls_weighting_details 'w=1/[\s^2^(Fo^2^)+(0.1578P)^2^+134.9645P] where P=(Fo^2^+2Fc^2^)/3'
_refine_ls_weighting_scheme calc
_refine_ls_wR_factor_gt 0.3497
_refine_ls_wR_factor_ref 0.3592
_reflns_Friedel_coverage 0.000
_reflns_number_gt 15618
_reflns_number_total 17552
_reflns_threshold_expression 'I > 2\s(I)'
_cod_data_source_file c8sc02877j2.cif
_cod_data_source_block 2
_cod_depositor_comments
;
The following automatic conversions were performed:

'_exptl_crystal_density_meas' value 'not measured' was changed to '?'
- the value is perceived as not measured.

Automatic conversion script
Id: cif_fix_values 4973 2017-02-22 13:04:09Z antanas 

 Adding full bibliography for 1550250--1550251.cif.
;
_cod_database_code 1550250
_shelx_shelxl_version_number 2014/7
_shelx_space_group_comment
;
The symmetry employed for this shelxl refinement is uniquely defined
by the following loop, which should always be used as a source of
symmetry information in preference to the above space-group names.
They are only intended as comments.
;
_shelx_estimated_absorpt_t_min 0.953
_shelx_estimated_absorpt_t_max 0.997

loop_
_space_group_symop_operation_xyz
'x, y, z'
'-x+1/2, y+1/2, -z+1/2'
'-x, -y, -z'
'x-1/2, -y-1/2, z-1/2'

loop_
_atom_site_label
_atom_site_type_symbol
_atom_site_fract_x
_atom_site_fract_y
_atom_site_fract_z
_atom_site_U_iso_or_equiv
_atom_site_adp_type
_atom_site_occupancy
_atom_site_site_symmetry_order
_atom_site_calc_flag
_atom_site_refinement_flags_posn
_atom_site_refinement_flags_adp
_atom_site_refinement_flags_occupancy
_atom_site_disorder_assembly
_atom_site_disorder_group
O7 O 0.2016(4) 0.4235(2) 0.3695(2) 0.064(2) Uani 1 1 d . . . . .
O40 O 0.1244(5) 0.4282(2) 0.2282(2) 0.066(2) Uani 1 1 d . . . . .
O39 O 0.1592(4) 0.4911(3) 0.2281(2) 0.080(3) Uani 1 1 d . . . . .
O8 O 0.2024(4) 0.4626(3) 0.4219(2) 0.085(2) Uani 1 1 d . U . . .
O42 O 0.7219(5) 0.4426(3) 0.4546(3) 0.096(3) Uani 1 1 d . . . . .
O47 O 0.1866(5) 0.3195(3) 0.4564(3) 0.100(3) Uani 1 1 d . . . . .
C53 C 0.1227(6) 0.1706(3) 0.4123(4) 0.047(3) Uani 1 1 d . . . . .
C28 C -0.0318(6) 0.3517(3) 0.4018(3) 0.038(3) Uani 1 1 d . . . . .
O48 O 0.2271(5) 0.3038(4) 0.5187(3) 0.128(4) Uani 1 1 d . U . . .
C27 C -0.0645(5) 0.3842(3) 0.3813(3) 0.039(3) Uani 1 1 d . . . . .
H27 H -0.1146 0.3853 0.3735 0.047 Uiso 1 1 calc R U . . .
C160 C 0.2731(6) 0.4168(3) 0.2901(3) 0.045(3) Uani 1 1 d . . . . .
H160 H 0.2289 0.4249 0.2947 0.054 Uiso 1 1 calc R U . . .
C49 C 0.1251(7) 0.1634(3) 0.4502(4) 0.060(3) Uani 1 1 d . . . . .
C20 C 0.1711(7) 0.4433(4) 0.3896(4) 0.069(3) Uani 1 1 d . U . . .
C156 C 0.1709(8) 0.4562(5) 0.2261(3) 0.066(4) Uani 1 1 d . . . . .
C158 C 0.0524(7) 0.4497(4) 0.2739(4) 0.091(4) Uani 1 1 d . . . . .
H58Y H 0.0048 0.4589 0.2742 0.137 Uiso 1 1 calc R U . . .
H15B H 0.0625 0.4252 0.2895 0.137 Uiso 1 1 calc R U . . .
H58Z H 0.0871 0.4699 0.2857 0.137 Uiso 1 1 calc R U . . .
C164 C 0.3911(6) 0.3922(3) 0.3149(3) 0.042(3) Uani 1 1 d . . . . .
C157 C 0.0566(9) 0.4418(4) 0.2312(4) 0.091(5) Uani 1 1 d . . . . .
H57Y H 0.0206 0.4219 0.2193 0.109 Uiso 1 1 calc R U . . .
H57Z H 0.0453 0.4665 0.2156 0.109 Uiso 1 1 calc R U . . .
C31 C -0.0443(5) 0.2825(3) 0.4264(3) 0.041(3) Uani 1 1 d . . . . .
H31 H -0.0049 0.2744 0.4165 0.049 Uiso 1 1 calc R U . . .
C162 C 0.3266(7) 0.4041(3) 0.3211(3) 0.046(3) Uani 1 1 d . . . . .
H162 H 0.3190 0.4034 0.3473 0.056 Uiso 1 1 calc R U . . .
C163 C 0.3992(6) 0.3889(3) 0.2772(4) 0.049(3) Uani 1 1 d . . . . .
H163 H 0.4417 0.3777 0.2730 0.059 Uiso 1 1 calc R U . . .
O2 O -0.3757(5) 0.4924(4) 0.2638(4) 0.152(4) Uani 1 1 d D U . . .
C235 C 0.1190(11) 0.2900(4) 0.3486(5) 0.114(7) Uani 1 1 d . . . . .
H23A H 0.1403 0.3075 0.3712 0.136 Uiso 1 1 calc R U . . .
H23B H 0.0889 0.2704 0.3583 0.136 Uiso 1 1 calc R U . . .
O29 O 0.1484(6) 0.0756(3) 0.2400(4) 0.138(4) Uani 1 1 d D U . . .
O3 O -0.2980(8) 0.5407(4) 0.3484(5) 0.165(6) Uani 1 1 d . . . . .
C33 C -0.0732(6) 0.2560(4) 0.4498(3) 0.048(3) Uani 1 1 d . . . . .
O1 O -0.3904(6) 0.4499(5) 0.3017(4) 0.179(6) Uani 1 1 d . U . . .
C232 C 0.1800(11) 0.3211(5) 0.2874(5) 0.118(6) Uani 1 1 d . . . . .
H23C H 0.1588 0.3029 0.2654 0.141 Uiso 1 1 calc R U . . .
H23D H 0.2109 0.3396 0.2773 0.141 Uiso 1 1 calc R U . . .
C233 C 0.2221(9) 0.2989(6) 0.3188(6) 0.133(7) Uani 1 1 d . . . . .
H23E H 0.2465 0.3168 0.3404 0.160 Uiso 1 1 calc R U . . .
H23F H 0.2584 0.2841 0.3090 0.160 Uiso 1 1 calc R U . . .
O30 O 0.1120(8) 0.1093(4) 0.2837(4) 0.168(5) Uani 1 1 d D . . . .
C236 C 0.0754(7) 0.3132(6) 0.3168(5) 0.115(6) Uani 1 1 d . . . . .
H23G H 0.0401 0.3282 0.3273 0.139 Uiso 1 1 calc R U . . .
H23H H 0.0496 0.2954 0.2956 0.139 Uiso 1 1 calc R U . . .
C191 C 0.1522(13) 0.2987(7) 0.5222(5) 0.172(8) Uani 1 1 d D U . . .
H19A H 0.1476 0.3006 0.5501 0.207 Uiso 1 1 calc R U . . .
H19B H 0.1193 0.3174 0.5052 0.207 Uiso 1 1 calc R U . . .
C173 C 0.7940(9) 0.4521(5) 0.4553(7) 0.149(8) Uani 1 1 d D . . . .
H17A H 0.8140 0.4700 0.4778 0.178 Uiso 1 1 calc R U . . .
H17B H 0.8233 0.4279 0.4579 0.178 Uiso 1 1 calc R U . . .
C231 C 0.1233(10) 0.3435(5) 0.2982(5) 0.134(6) Uani 1 1 d . . . . .
H23I H 0.0940 0.3566 0.2743 0.161 Uiso 1 1 calc R U . . .
H23J H 0.1434 0.3640 0.3180 0.161 Uiso 1 1 calc R U . . .
C234 C 0.1743(11) 0.2696(5) 0.3354(6) 0.151(8) Uani 1 1 d . . . . .
H23K H 0.1530 0.2505 0.3142 0.181 Uiso 1 1 calc R U . . .
H23L H 0.2037 0.2547 0.3579 0.181 Uiso 1 1 calc R U . . .
O4 O -0.2671(10) 0.5600(4) 0.2987(5) 0.205(7) Uani 1 1 d D U . . .
C75 C -0.5124(8) 0.1899(5) 0.1151(4) 0.112(5) Uani 1 1 d . U . . .
H75A H -0.5215 0.1611 0.1135 0.135 Uiso 1 1 calc R U . . .
H75B H -0.5530 0.2030 0.1224 0.135 Uiso 1 1 calc R U . . .
C118 C 0.1597(8) 0.0988(5) 0.2622(5) 0.108(5) Uani 1 1 d D U . . .
C192 C 0.1437(9) 0.2587(6) 0.5071(6) 0.161(9) Uani 1 1 d D U . . .
H19C H 0.0959 0.2493 0.5069 0.241 Uiso 1 1 calc R U . . .
H19D H 0.1507 0.2582 0.4799 0.241 Uiso 1 1 calc R U . . .
H19E H 0.1786 0.2415 0.5242 0.241 Uiso 1 1 calc R U . . .
C21 C 0.2812(7) 0.4534(5) 0.4365(4) 0.116(4) Uani 1 1 d D U . . .
H21A H 0.2894 0.4256 0.4302 0.139 Uiso 1 1 calc R U . . .
H21B H 0.3080 0.4702 0.4218 0.139 Uiso 1 1 calc R U . . .
C22 C 0.3084(10) 0.4598(8) 0.4792(5) 0.204(8) Uani 1 1 d D U . . .
H22A H 0.3590 0.4534 0.4866 0.306 Uiso 1 1 calc R U . . .
H22B H 0.3016 0.4875 0.4856 0.306 Uiso 1 1 calc R U . . .
H22C H 0.2830 0.4427 0.4941 0.306 Uiso 1 1 calc R U . . .
C188 C 0.1685(15) 0.4157(9) 0.5480(9) 0.237(13) Uani 1 1 d . U . . .
H18A H 0.1447 0.4260 0.5680 0.356 Uiso 1 1 calc R U . . .
H18B H 0.1745 0.4369 0.5298 0.356 Uiso 1 1 calc R U . . .
H18C H 0.1398 0.3945 0.5328 0.356 Uiso 1 1 calc R U . . .
C187 C 0.2366(14) 0.4002(6) 0.5676(6) 0.170(8) Uani 1 1 d . U . . .
H18D H 0.2317 0.3785 0.5860 0.204 Uiso 1 1 calc R U . . .
H18E H 0.2667 0.4212 0.5830 0.204 Uiso 1 1 calc R U . . .
C109 C 0.6183(15) 0.0349(7) 0.2842(9) 0.224(13) Uani 1 1 d . . . . .
H10A H 0.6369 0.0167 0.3066 0.269 Uiso 1 1 calc R U . . .
H10B H 0.5847 0.0200 0.2633 0.269 Uiso 1 1 calc R U . . .
C2 C -0.4513(8) 0.4991(6) 0.2553(8) 0.185(8) Uani 1 1 d D U . . .
H2A H -0.4633 0.5264 0.2457 0.221 Uiso 1 1 calc R U . . .
H2B H -0.4701 0.4943 0.2792 0.221 Uiso 1 1 calc R U . . .
C110 C 0.6774(14) 0.0492(11) 0.2678(9) 0.29(2) Uani 1 1 d . . . . .
H11A H 0.7011 0.0266 0.2587 0.432 Uiso 1 1 calc R U . . .
H11B H 0.6590 0.0668 0.2452 0.432 Uiso 1 1 calc R U . . .
H11C H 0.7113 0.0635 0.2885 0.432 Uiso 1 1 calc R U . . .
C7 C -0.2901(14) 0.6022(5) 0.3031(8) 0.221(10) Uani 1 1 d D U . . .
H7A H -0.3043 0.6056 0.3286 0.265 Uiso 1 1 calc R U . . .
H7B H -0.2510 0.6207 0.3025 0.265 Uiso 1 1 calc R U . . .
O16 O 0.1978(4) 0.1203(3) 0.3989(2) 0.077(2) Uani 1 1 d . . . . .
O15 O 0.2150(4) 0.1802(3) 0.3777(3) 0.081(3) Uani 1 1 d . . . . .
O41 O 0.7337(4) 0.3843(3) 0.4254(3) 0.119(4) Uani 1 1 d . . . . .
C38 C -0.3587(7) 0.2949(4) 0.4888(4) 0.083(4) Uani 1 1 d . . . . .
H38A H -0.4037 0.2990 0.4964 0.124 Uiso 1 1 calc R U . . .
H38B H -0.3227 0.3124 0.5045 0.124 Uiso 1 1 calc R U . . .
H38C H -0.3648 0.3007 0.4604 0.124 Uiso 1 1 calc R U . . .
C54 C 0.1821(7) 0.1583(5) 0.3955(4) 0.068(4) Uani 1 1 d . . . . .
C56 C 0.3187(8) 0.1067(5) 0.4019(5) 0.126(6) Uani 1 1 d . . . . .
H56A H 0.3522 0.0961 0.3873 0.189 Uiso 1 1 calc R U . . .
H56B H 0.3305 0.1342 0.4091 0.189 Uiso 1 1 calc R U . . .
H56C H 0.3215 0.0911 0.4262 0.189 Uiso 1 1 calc R U . . .
C37 C -0.3357(9) 0.2527(5) 0.4967(5) 0.112(5) Uani 1 1 d . . . . .
H37A H -0.3300 0.2466 0.5253 0.134 Uiso 1 1 calc R U . . .
H37B H -0.3722 0.2348 0.4811 0.134 Uiso 1 1 calc R U . . .
C55 C 0.2505(9) 0.1046(4) 0.3780(5) 0.107(5) Uani 1 1 d . . . . .
H55A H 0.2390 0.0767 0.3704 0.128 Uiso 1 1 calc R U . . .
H55B H 0.2481 0.1199 0.3533 0.128 Uiso 1 1 calc R U . . .
C216 C 0.5828(11) 0.5139(7) 0.4151(9) 0.187(9) Uani 1 1 d . U . . .
H16Y H 0.6194 0.5325 0.4292 0.225 Uiso 1 1 calc R U . . .
H16Z H 0.6078 0.4912 0.4064 0.225 Uiso 1 1 calc R U . . .
C211 C 0.5419(14) 0.4982(8) 0.4455(9) 0.208(9) Uani 1 1 d . U . . .
H21E H 0.5654 0.4740 0.4580 0.250 Uiso 1 1 calc R U . . .
H21F H 0.5451 0.5182 0.4669 0.250 Uiso 1 1 calc R U . . .
C212 C 0.4716(11) 0.4899(8) 0.4297(9) 0.199(9) Uani 1 1 d . U . . .
H21G H 0.4461 0.4967 0.4505 0.239 Uiso 1 1 calc R U . . .
H21H H 0.4680 0.4609 0.4262 0.239 Uiso 1 1 calc R U . . .
C124 C -0.0158(10) 0.1406(7) 0.1615(6) 0.188(9) Uani 1 1 d D U . . .
H12A H -0.0657 0.1452 0.1488 0.282 Uiso 1 1 calc R U . . .
H12B H 0.0117 0.1395 0.1411 0.282 Uiso 1 1 calc R U . . .
H12C H -0.0110 0.1156 0.1761 0.282 Uiso 1 1 calc R U . . .
C213 C 0.4329(13) 0.5067(10) 0.3940(9) 0.221(10) Uani 1 1 d . U . . .
H21I H 0.4066 0.5295 0.4012 0.265 Uiso 1 1 calc R U . . .
H21J H 0.3973 0.4870 0.3810 0.265 Uiso 1 1 calc R U . . .
C214 C 0.4717(14) 0.5207(10) 0.3632(9) 0.255(11) Uani 1 1 d D U . . .
H21K H 0.4727 0.4989 0.3442 0.306 Uiso 1 1 calc R U . . .
H21L H 0.4450 0.5429 0.3480 0.306 Uiso 1 1 calc R U . . .
C8 C -0.3489(14) 0.6094(7) 0.2701(8) 0.232(12) Uani 1 1 d D U . . .
H8A H -0.3657 0.6365 0.2716 0.349 Uiso 1 1 calc R U . . .
H8B H -0.3341 0.6059 0.2451 0.349 Uiso 1 1 calc R U . . .
H8C H -0.3871 0.5909 0.2711 0.349 Uiso 1 1 calc R U . . .
O38 O 0.1460(9) 0.4637(4) 0.1451(3) 0.121(4) Uani 1 1 d . . . . .
C153 C 0.0986(12) 0.4896(6) 0.1180(6) 0.148(8) Uani 1 1 d D . . . .
H15C H 0.1113 0.4912 0.0919 0.177 Uiso 1 1 calc R U . . .
H15D H 0.0987 0.5165 0.1292 0.177 Uiso 1 1 calc R U . . .
C154 C 0.0258(13) 0.4691(8) 0.1141(6) 0.237(17) Uani 1 1 d D . . . .
H15E H -0.0111 0.4843 0.0961 0.355 Uiso 1 1 calc R U . . .
H15F H 0.0276 0.4424 0.1034 0.355 Uiso 1 1 calc R U . . .
H15G H 0.0151 0.4675 0.1404 0.355 Uiso 1 1 calc R U . . .
C215 C 0.5430(12) 0.5334(8) 0.3799(8) 0.189(9) Uani 1 1 d D U . . .
H21M H 0.5415 0.5619 0.3861 0.227 Uiso 1 1 calc R U . . .
H21N H 0.5698 0.5307 0.3589 0.227 Uiso 1 1 calc R U . . .
O14 O 0.2420(7) 0.1620(4) 0.4773(3) 0.120(4) Uani 1 1 d . U . . .
O13 O 0.1823(7) 0.1150(4) 0.4969(3) 0.139(5) Uani 1 1 d . . . . .
O37 O 0.2362(7) 0.5062(3) 0.1454(3) 0.124(4) Uani 1 1 d . . . . .
C50 C 0.1835(9) 0.1437(5) 0.4781(5) 0.087(5) Uani 1 1 d . . . . .
C152 C 0.2108(14) 0.4752(5) 0.1556(5) 0.107(6) Uani 1 1 d . . . . .
C51 C 0.3211(11) 0.1515(7) 0.5014(5) 0.181(7) Uani 1 1 d D U . . .
H51A H 0.3315 0.1230 0.4998 0.217 Uiso 1 1 calc R U . . .
H51B H 0.3567 0.1671 0.4916 0.217 Uiso 1 1 calc R U . . .
C20A C 0.0767(19) 0.0583(10) 0.3255(14) 0.210(13) Uani 0.5 1 d D . P A 1
H2AA H 0.0360 0.0421 0.3277 0.315 Uiso 0.5 1 calc R U P A 1
H2AB H 0.1158 0.0411 0.3228 0.315 Uiso 0.5 1 calc R U P A 1
H2AC H 0.0915 0.0746 0.3495 0.315 Uiso 0.5 1 calc R U P A 1
C19A C 0.0569(17) 0.0837(10) 0.2906(13) 0.210(13) Uani 0.5 1 d D . P A 1
H19F H 0.0406 0.0668 0.2668 0.252 Uiso 0.5 1 calc R U P A 1
H19G H 0.0163 0.1002 0.2934 0.252 Uiso 0.5 1 calc R U P A 1
C76 C -0.5041(11) 0.2045(8) 0.0767(6) 0.221(11) Uani 1 1 d . U . . .
H76A H -0.5473 0.1992 0.0562 0.331 Uiso 1 1 calc R U . . .
H76B H -0.4955 0.2330 0.0784 0.331 Uiso 1 1 calc R U . . .
H76C H -0.4640 0.1912 0.0696 0.331 Uiso 1 1 calc R U . . .
C1 C -0.4788(11) 0.4698(7) 0.2237(8) 0.220(11) Uani 1 1 d . U . . .
H1A H -0.5305 0.4718 0.2156 0.329 Uiso 1 1 calc R U . . .
H1B H -0.4587 0.4750 0.2007 0.329 Uiso 1 1 calc R U . . .
H1C H -0.4655 0.4432 0.2339 0.329 Uiso 1 1 calc R U . . .
C174 C 0.7912(12) 0.4712(9) 0.4180(8) 0.228(15) Uani 1 1 d D . . . .
H17C H 0.8391 0.4786 0.4164 0.342 Uiso 1 1 calc R U . . .
H17D H 0.7709 0.4531 0.3961 0.342 Uiso 1 1 calc R U . . .
H17E H 0.7617 0.4949 0.4159 0.342 Uiso 1 1 calc R U . . .
O12 O -0.1759(9) 0.1826(5) 0.5490(5) 0.232(8) Uani 1 1 d D U . . .
O11 O -0.0690(9) 0.1983(6) 0.5845(4) 0.227(8) Uani 1 1 d . U . . .
C41 C -0.2001(17) 0.1547(8) 0.5771(9) 0.278(10) Uani 1 1 d D U . . .
H41A H -0.2447 0.1412 0.5642 0.334 Uiso 1 1 calc R U . . .
H41B H -0.1634 0.1349 0.5885 0.334 Uiso 1 1 calc R U . . .
C40 C -0.1181(16) 0.1972(9) 0.5521(8) 0.218(9) Uani 1 1 d D U . . .
C42 C -0.2100(19) 0.1829(9) 0.6062(9) 0.309(15) Uani 1 1 d D U . . .
H42A H -0.2263 0.1692 0.6275 0.464 Uiso 1 1 calc R U . . .
H42B H -0.1651 0.1962 0.6176 0.464 Uiso 1 1 calc R U . . .
H42C H -0.2454 0.2024 0.5936 0.464 Uiso 1 1 calc R U . . .
C52 C 0.3182(18) 0.1629(12) 0.5409(7) 0.337(17) Uani 1 1 d D U . . .
H52A H 0.3642 0.1580 0.5592 0.506 Uiso 1 1 calc R U . . .
H52B H 0.3067 0.1910 0.5412 0.506 Uiso 1 1 calc R U . . .
H52C H 0.2817 0.1474 0.5493 0.506 Uiso 1 1 calc R U . . .
C20B C 0.1274(19) 0.0050(9) 0.2378(16) 0.210(13) Uani 0.5 1 d D . P B 2
H2BD H 0.0974 -0.0155 0.2453 0.315 Uiso 0.5 1 calc R U P B 2
H2BE H 0.1220 0.0047 0.2089 0.315 Uiso 0.5 1 calc R U P B 2
H2BF H 0.1770 -0.0001 0.2511 0.315 Uiso 0.5 1 calc R U P B 2
C19B C 0.1068(19) 0.0428(7) 0.2498(16) 0.210(13) Uani 0.5 1 d D . P B 2
H19H H 0.1113 0.0425 0.2790 0.252 Uiso 0.5 1 calc R U P B 2
H19I H 0.0564 0.0473 0.2368 0.252 Uiso 0.5 1 calc R U P B 2
C04B C 0.7715(16) 0.1668(11) 0.4279(13) 0.169(12) Uani 0.5 1 d D . P C 2
H04A H 0.8098 0.1530 0.4465 0.253 Uiso 0.5 1 calc R U P C 2
H04B H 0.7915 0.1878 0.4144 0.253 Uiso 0.5 1 calc R U P C 2
H04C H 0.7390 0.1782 0.4426 0.253 Uiso 0.5 1 calc R U P C 2
C03A C 0.7188(12) 0.0868(15) 0.3981(14) 0.181(10) Uani 0.5 1 d D U P D 1
H03A H 0.7425 0.0879 0.3757 0.217 Uiso 0.5 1 calc R U P D 1
H03B H 0.7281 0.0604 0.4107 0.217 Uiso 0.5 1 calc R U P D 1
C04A C 0.7524(16) 0.1209(12) 0.4310(14) 0.169(12) Uani 0.5 1 d . U P D 1
H04D H 0.8034 0.1166 0.4406 0.253 Uiso 0.5 1 calc R U P D 1
H04E H 0.7441 0.1470 0.4185 0.253 Uiso 0.5 1 calc R U P D 1
H04F H 0.7297 0.1196 0.4535 0.253 Uiso 0.5 1 calc R U P D 1
C43A C 0.5625(19) 0.4245(8) 0.0724(10) 0.235(11) Uani 0.3 1 d D U P E 1
H43A H 0.5464 0.4205 0.0432 0.282 Uiso 0.3 1 calc R U P E 1
H43B H 0.6101 0.4126 0.0811 0.282 Uiso 0.3 1 calc R U P E 1
C03B C 0.7306(18) 0.1369(13) 0.3962(10) 0.181(10) Uani 0.5 1 d D . P C 2
H03C H 0.7660 0.1250 0.3833 0.217 Uiso 0.5 1 calc R U P C 2
H03D H 0.7139 0.1154 0.4112 0.217 Uiso 0.5 1 calc R U P C 2
C43B C 0.5625(19) 0.4245(8) 0.0724(10) 0.235(11) Uani 0.7 1 d D . P E 2
H43C H 0.5974 0.4064 0.0651 0.282 Uiso 0.7 1 calc R U P E 2
H43D H 0.5875 0.4465 0.0888 0.282 Uiso 0.7 1 calc R U P E 2
C223 C 0.299(4) 0.514(2) 0.0496(16) 0.56(3) Uani 1 1 d D U . . .
H42D H 0.3107 0.5111 0.0790 0.677 Uiso 1 1 calc R U . F 1
H42E H 0.3185 0.5393 0.0431 0.677 Uiso 1 1 calc R U . F 1
C224 C 0.336(4) 0.4802(18) 0.0321(15) 0.56(3) Uani 1 1 d D U . G 1
H42F H 0.3856 0.4761 0.0475 0.667 Uiso 1 1 calc R U . G 1
H42G H 0.3100 0.4550 0.0305 0.667 Uiso 1 1 calc R U . G 1
C225 C 0.334(3) 0.497(2) -0.0091(16) 0.57(3) Uani 1 1 d D U . . .
H42H H 0.3644 0.4827 -0.0232 0.688 Uiso 1 1 calc R U . G 1
H42I H 0.3461 0.5257 -0.0078 0.688 Uiso 1 1 calc R U . G 1
C228 C 0.219(4) 0.514(2) 0.0339(18) 0.53(3) Uani 1 1 d D U . . .
H22J H 0.1976 0.5366 0.0450 0.636 Uiso 1 1 calc R U . . .
H22K H 0.1979 0.4893 0.0417 0.636 Uiso 1 1 calc R U . . .
C226 C 0.254(4) 0.491(3) -0.0284(17) 0.62(3) Uani 1 1 d D U . . .
H22L H 0.2429 0.4627 -0.0245 0.743 Uiso 1 1 calc R U . . .
H22M H 0.2464 0.4952 -0.0574 0.743 Uiso 1 1 calc R U . . .
C227 C 0.203(4) 0.517(2) -0.0119(19) 0.59(3) Uani 1 1 d D U . . .
H22N H 0.2081 0.5449 -0.0197 0.711 Uiso 1 1 calc R U . . .
H22O H 0.1536 0.5088 -0.0236 0.711 Uiso 1 1 calc R U . . .
C44A C 0.568(6) 0.4692(14) 0.081(3) 0.26(3) Uani 0.3 1 d D U P E 1
H44A H 0.6015 0.4811 0.0669 0.392 Uiso 0.3 1 calc R U P E 1
H44B H 0.5216 0.4815 0.0718 0.392 Uiso 0.3 1 calc R U P E 1
H44C H 0.5854 0.4735 0.1098 0.392 Uiso 0.3 1 calc R U P E 1
C44B C 0.505(3) 0.4400(16) 0.0340(14) 0.31(2) Uani 0.7 1 d D U P E 2
H44G H 0.4552 0.4322 0.0341 0.467 Uiso 0.7 1 d . U P H 2
H44H H 0.5037 0.4699 0.0317 0.467 Uiso 0.7 1 d . U P I 2
H44I H 0.5132 0.4304 0.0081 0.467 Uiso 0.7 1 d . U P J 2
O6 O 0.1552(5) 0.5124(2) 0.3512(2) 0.070(2) Uani 1 1 d . . . . .
O18 O -0.4333(5) 0.1452(2) 0.2159(2) 0.073(2) Uani 1 1 d . . . . .
C59 C 0.0055(6) 0.2005(3) 0.4007(3) 0.038(3) Uani 1 1 d . . . . .
O33 O 0.6429(5) 0.3123(3) 0.1902(3) 0.086(3) Uani 1 1 d . . . . .
O5 O 0.1005(4) 0.5502(2) 0.3890(2) 0.074(2) Uani 1 1 d . . . . .
O17 O -0.4229(4) 0.1932(3) 0.2615(3) 0.079(3) Uani 1 1 d . . . . .
C13 C -0.0559(6) 0.4527(3) 0.3548(3) 0.042(3) Uani 1 1 d . U . . .
O22 O -0.0334(5) 0.2362(3) 0.0887(3) 0.094(3) Uani 1 1 d . . . . .
C131 C 0.3988(6) 0.2788(3) 0.2306(3) 0.037(3) Uani 1 1 d . . . . .
C61 C -0.0585(6) 0.2089(3) 0.3743(3) 0.039(3) Uani 1 1 d . . . . .
H61 H -0.0965 0.2178 0.3850 0.047 Uiso 1 1 calc R U . . .
O24 O 0.0584(6) 0.2914(3) 0.1601(3) 0.099(3) Uani 1 1 d . . . . .
C181 C 0.4984(7) 0.3705(3) 0.4611(3) 0.053(3) Uani 1 1 d . U . . .
O34 O 0.5934(4) 0.3212(2) 0.1253(3) 0.082(2) Uani 1 1 d . . . . .
O44 O 0.7339(5) 0.3898(2) 0.5205(3) 0.093(3) Uani 1 1 d . . . . .
C69 C -0.3359(6) 0.1887(3) 0.2225(3) 0.046(3) Uani 1 1 d . . . . .
C81 C -0.1711(6) 0.2469(3) 0.1821(3) 0.047(3) Uani 1 1 d . . . . .
C62 C -0.0701(5) 0.2052(3) 0.3341(3) 0.036(3) Uani 1 1 d . . . . .
C26 C 0.0409(6) 0.3481(3) 0.4103(3) 0.041(3) Uani 1 1 d . . . . .
H26 H 0.0632 0.3247 0.4220 0.049 Uiso 1 1 calc R U . . .
C102 C -0.2407(6) 0.4294(3) 0.2941(3) 0.044(3) Uani 1 1 d . . . . .
C99 C -0.1337(5) 0.3942(3) 0.2938(3) 0.041(3) Uani 1 1 d . . . . .
H99 H -0.0838 0.3919 0.3028 0.049 Uiso 1 1 calc R U . . .
C67 C -0.2141(6) 0.2175(3) 0.2387(3) 0.044(3) Uani 1 1 d . . . . .
O20 O -0.4464(5) 0.1983(3) 0.1457(2) 0.090(3) Uani 1 1 d . U . . .
C23 C 0.0495(6) 0.4137(4) 0.3832(3) 0.042(3) Uani 1 1 d . . . . .
C198 C 0.4037(7) 0.2590(3) 0.4056(3) 0.050(3) Uani 1 1 d . . . . .
C204 C 0.5135(8) 0.1681(3) 0.3583(3) 0.052(3) Uani 1 1 d . . . . .
C11 C -0.1283(6) 0.4568(3) 0.3330(3) 0.046(3) Uani 1 1 d . . . . .
C199 C 0.4441(6) 0.2311(3) 0.3863(3) 0.049(3) Uani 1 1 d . . . . .
O10 O -0.2698(6) 0.2463(3) 0.4856(3) 0.100(3) Uani 1 1 d . . . . .
C133 C 0.4613(6) 0.2619(3) 0.2240(3) 0.043(3) Uani 1 1 d . . . . .
H133 H 0.4726 0.2354 0.2317 0.052 Uiso 1 1 calc R U . . .
C29 C -0.0716(5) 0.3200(3) 0.4174(3) 0.037(3) Uani 1 1 d . . . . .
C137 C 0.5268(7) 0.3439(4) 0.1708(4) 0.056(3) Uani 1 1 d . . . . .
C4 C -0.2766(6) 0.4648(4) 0.3010(3) 0.047(3) Uani 1 1 d . U . . .
C57 C 0.0620(6) 0.1873(3) 0.3849(3) 0.046(3) Uani 1 1 d . . . . .
C170 C 0.5723(6) 0.3886(3) 0.4147(4) 0.050(3) Uani 1 1 d . U . . .
C64 C -0.2006(7) 0.1929(3) 0.3175(3) 0.054(3) Uani 1 1 d . . . . .
H64 H -0.1973 0.1855 0.3444 0.064 Uiso 1 1 calc R U . . .
C161 C 0.3470(8) 0.4013(3) 0.2441(3) 0.055(3) Uani 1 1 d . . . . .
C77 C -0.2775(6) 0.2039(3) 0.1692(3) 0.052(3) Uani 1 1 d . U . . .
C200 C 0.5170(7) 0.2263(3) 0.3994(3) 0.059(3) Uani 1 1 d . . . . .
H200 H 0.5436 0.2449 0.4174 0.071 Uiso 1 1 calc R U . . .
C183 C 0.4393(6) 0.3510(3) 0.4705(3) 0.054(3) Uani 1 1 d . U . . .
C125 C 0.2412(6) 0.2001(3) 0.2540(3) 0.045(3) Uani 1 1 d . . . . .
C60 C -0.0097(6) 0.1961(3) 0.3182(3) 0.042(3) Uani 1 1 d . . . . .
H60 H -0.0141 0.1965 0.2902 0.050 Uiso 1 1 calc R U . . .
C24 C 0.0806(6) 0.3787(4) 0.4015(3) 0.047(3) Uani 1 1 d . . . . .
H24 H 0.1306 0.3762 0.4079 0.057 Uiso 1 1 calc R U . . .
C66 C -0.2635(6) 0.1892(3) 0.2905(4) 0.052(3) Uani 1 1 d . . . . .
H66 H -0.3032 0.1793 0.2990 0.062 Uiso 1 1 calc R U . . .
C93 C -0.1333(6) 0.2817(3) 0.2020(3) 0.046(3) Uani 1 1 d . . . . .
C47 C 0.0105(6) 0.1997(3) 0.4437(3) 0.046(3) Uani 1 1 d . . . . .
C136 C 0.4898(7) 0.3220(4) 0.1945(3) 0.049(3) Uani 1 1 d . . . . .
C116 C 0.2846(7) 0.1230(4) 0.2794(3) 0.056(3) Uani 1 1 d . . . . .
C9 C -0.1605(7) 0.4945(4) 0.3331(3) 0.055(3) Uani 1 1 d . . . . .
C132 C 0.3856(6) 0.3177(4) 0.2210(3) 0.050(3) Uani 1 1 d . . . . .
H132 H 0.3440 0.3294 0.2258 0.061 Uiso 1 1 calc R U . . .
C101 C -0.1682(6) 0.4253(3) 0.3086(3) 0.044(3) Uani 1 1 d . . . . .
C95 C -0.1611(6) 0.3042(3) 0.2291(3) 0.048(3) Uani 1 1 d . . . . .
H95 H -0.2026 0.2951 0.2364 0.057 Uiso 1 1 calc R U . . .
C129 C 0.3636(5) 0.2209(3) 0.2654(3) 0.041(3) Uani 1 1 d . . . . .
H129 H 0.4122 0.2163 0.2773 0.049 Uiso 1 1 calc R U . . .
C91 C -0.0759(7) 0.2966(3) 0.1904(3) 0.053(3) Uani 1 1 d . . . . .
C165 C 0.4519(6) 0.3868(3) 0.3487(3) 0.038(3) Uani 1 1 d . . . . .
C203 C 0.4440(7) 0.1752(3) 0.3417(3) 0.044(3) Uani 1 1 d . . . . .
C98 C -0.2438(6) 0.3695(3) 0.2556(3) 0.053(3) Uani 1 1 d . . . . .
H98 H -0.2702 0.3500 0.2385 0.064 Uiso 1 1 calc R U . . .
C159 C 0.2849(7) 0.4175(3) 0.2514(4) 0.055(3) Uani 1 1 d . U . . .
C195 C 0.4024(7) 0.3177(3) 0.4476(3) 0.045(3) Uani 1 1 d . . . . .
C168 C 0.5775(7) 0.3966(3) 0.3752(5) 0.069(4) Uani 1 1 d . . . . .
H168 H 0.6226 0.4024 0.3705 0.083 Uiso 1 1 calc R U . . .
C167 C 0.4479(6) 0.3760(3) 0.3870(4) 0.046(3) Uani 1 1 d . . . . .
H167 H 0.4034 0.3680 0.3912 0.055 Uiso 1 1 calc R U . . .
C96 C -0.1303(6) 0.3387(3) 0.2453(3) 0.042(3) Uani 1 1 d . . . . .
C166 C 0.5192(8) 0.3963(3) 0.3430(4) 0.067(3) Uani 1 1 d . . . . .
H166 H 0.5248 0.4024 0.3171 0.080 Uiso 1 1 calc R U . . .
C25 C -0.0243(6) 0.4158(3) 0.3716(3) 0.037(3) Uani 1 1 d . U . . .
C127 C 0.3139(6) 0.1928(3) 0.2717(3) 0.041(3) Uani 1 1 d . . . . .
C65 C -0.1481(5) 0.2205(3) 0.2673(3) 0.038(3) Uani 1 1 d . . . . .
H65 H -0.1088 0.2315 0.2592 0.046 Uiso 1 1 calc R U . . .
C14 C -0.0146(7) 0.4875(4) 0.3610(3) 0.051(3) Uani 1 1 d . U . . .
C113 C 0.4025(6) 0.1466(3) 0.3131(3) 0.038(3) Uani 1 1 d . . . . .
C115 C 0.3340(6) 0.1547(3) 0.2898(3) 0.041(3) Uani 1 1 d . . . . .
C197 C 0.4354(5) 0.2943(3) 0.4237(3) 0.045(3) Uani 1 1 d . . . . .
H197 H 0.4799 0.3023 0.4194 0.054 Uiso 1 1 calc R U . . .
C5 C -0.2357(7) 0.4961(4) 0.3176(3) 0.057(3) Uani 1 1 d . . . . .
C73 C -0.3343(6) 0.1881(3) 0.1838(4) 0.048(3) Uani 1 1 d . . . . .
C193 C 0.3361(7) 0.3053(3) 0.4538(3) 0.049(3) Uani 1 1 d . . . . .
C169 C 0.5077(6) 0.3762(3) 0.4205(4) 0.047(3) Uani 1 1 d . U . . .
C135 C 0.5058(6) 0.2830(4) 0.2067(3) 0.046(3) Uani 1 1 d . . . . .
H135 H 0.5479 0.2711 0.2029 0.055 Uiso 1 1 calc R U . . .
C15 C 0.0607(7) 0.4838(4) 0.3715(3) 0.052(3) Uani 1 1 d . . . . .
C128 C 0.2717(6) 0.2623(3) 0.2297(3) 0.050(3) Uani 1 1 d . . . . .
H128 H 0.2576 0.2868 0.2169 0.060 Uiso 1 1 calc R U . . .
C134 C 0.4313(7) 0.3413(3) 0.2040(3) 0.055(3) Uani 1 1 d . . . . .
C63 C -0.1393(5) 0.2078(3) 0.3063(3) 0.038(3) Uani 1 1 d . . . . .
C34 C -0.1303(7) 0.2676(4) 0.4641(3) 0.054(3) Uani 1 1 d . . . . .
C48 C 0.0666(7) 0.1757(3) 0.4660(3) 0.062(4) Uani 1 1 d . . . . .
O31 O 0.0825(6) 0.2062(4) 0.2507(3) 0.137(4) Uani 1 1 d D . . . .
C130 C 0.3458(6) 0.2543(3) 0.2430(3) 0.043(3) Uani 1 1 d . . . . .
C112 C 0.3820(9) 0.0762(3) 0.2973(4) 0.070(4) Uani 1 1 d . . . . .
H112 H 0.3995 0.0502 0.2957 0.084 Uiso 1 1 calc R U . . .
C155 C 0.2364(8) 0.4382(3) 0.2185(4) 0.070(4) Uani 1 1 d . U . . .
C97 C -0.1694(6) 0.3669(3) 0.2666(3) 0.047(3) Uani 1 1 d . . . . .
C19 C 0.0926(6) 0.4471(4) 0.3802(3) 0.043(3) Uani 1 1 d . . . . .
O21 O -0.1446(6) 0.2508(3) 0.0595(3) 0.127(4) Uani 1 1 d D . . . .
C43 C -0.0443(7) 0.2026(4) 0.5001(4) 0.066(3) Uani 1 1 d . . . . .
C45 C -0.0369(6) 0.2189(3) 0.4624(3) 0.049(3) Uani 1 1 d . . . . .
C87 C -0.0608(8) 0.2810(4) 0.1550(4) 0.070(4) Uani 1 1 d . . . . .
C196 C 0.3372(7) 0.2498(3) 0.4100(3) 0.056(3) Uani 1 1 d . . . . .
H196 H 0.3138 0.2273 0.3967 0.068 Uiso 1 1 calc R U . . .
O32 O 0.0840(6) 0.1630(4) 0.2062(4) 0.158(6) Uani 1 1 d . U . . .
C82 C -0.1632(6) 0.2380(3) 0.1429(4) 0.058(3) Uani 1 1 d . U . . .
C78 C -0.2690(7) 0.1993(3) 0.1296(3) 0.066(3) Uani 1 1 d . U . . .
H78 H -0.3054 0.1863 0.1107 0.080 Uiso 1 1 calc R U . . .
C217 C 0.7240(6) 0.2899(4) 0.3204(4) 0.079(4) Uani 1 1 d . . . . .
H17Z H 0.7442 0.3165 0.3272 0.095 Uiso 1 1 calc R U . . .
H17Y H 0.7578 0.2744 0.3091 0.095 Uiso 1 1 calc R U . . .
O43 O 0.6716(5) 0.4358(3) 0.5445(3) 0.099(3) Uani 1 1 d . . . . .
C141 C 0.5040(9) 0.3772(5) 0.1531(4) 0.072(4) Uani 1 1 d . . . . .
C189 C 0.3090(7) 0.3245(4) 0.4833(4) 0.059(3) Uani 1 1 d . . . . .
O19 O -0.3950(5) 0.1431(3) 0.1322(3) 0.097(3) Uani 1 1 d . . . . .
C126 C 0.2209(6) 0.2368(4) 0.2343(3) 0.054(3) Uani 1 1 d . . . . .
H126 H 0.1723 0.2431 0.2245 0.064 Uiso 1 1 calc R U . . .
C219 C 0.5996(7) 0.3147(4) 0.3084(4) 0.085(4) Uani 1 1 d . . . . .
H19Z H 0.6155 0.3422 0.3149 0.102 Uiso 1 1 calc R U . . .
H19Y H 0.5539 0.3157 0.2884 0.102 Uiso 1 1 calc R U . . .
C111 C 0.4280(7) 0.1085(4) 0.3136(3) 0.058(3) Uani 1 1 d . U . . .
C194 C 0.3039(6) 0.2720(4) 0.4329(4) 0.062(3) Uani 1 1 d . . . . .
H194 H 0.2576 0.2648 0.4348 0.075 Uiso 1 1 calc R U . . .
C201 C 0.4095(6) 0.2059(3) 0.3560(3) 0.043(3) Uani 1 1 d . . . . .
H201 H 0.3606 0.2099 0.3447 0.051 Uiso 1 1 calc R U . . .
C175 C 0.6174(8) 0.3984(3) 0.4854(5) 0.072(4) Uani 1 1 d . U . . .
C179 C 0.5518(8) 0.3870(3) 0.4926(4) 0.067(4) Uani 1 1 d . U . . .
C121 C 0.1898(6) 0.1691(4) 0.2533(3) 0.055(3) Uani 1 1 d . . . . .
C100 C -0.2784(6) 0.3997(4) 0.2691(3) 0.055(3) Uani 1 1 d . . . . .
H100 H -0.3286 0.4008 0.2616 0.065 Uiso 1 1 calc R U . . .
C79 C -0.2210(6) 0.2236(3) 0.1968(3) 0.045(3) Uani 1 1 d . U . . .
C222 C 0.7127(6) 0.2698(4) 0.3576(3) 0.074(4) Uani 1 1 d . . . . .
H22D H 0.6970 0.2423 0.3509 0.089 Uiso 1 1 calc R U . . .
H22E H 0.7584 0.2686 0.3776 0.089 Uiso 1 1 calc R U . . .
C32 C -0.1643(5) 0.3041(4) 0.4519(3) 0.051(3) Uani 1 1 d . . . . .
H32 H -0.2069 0.3107 0.4593 0.061 Uiso 1 1 calc R U . . .
C58 C 0.0528(6) 0.1870(3) 0.3428(3) 0.049(3) Uani 1 1 d . . . . .
H58 H 0.0916 0.1802 0.3318 0.058 Uiso 1 1 calc R U . . .
C74 C -0.3936(7) 0.1724(5) 0.1509(4) 0.071(4) Uani 1 1 d . . . . .
C68 C -0.2710(6) 0.1994(3) 0.2515(4) 0.051(3) Uani 1 1 d . . . . .
C149 C 0.3586(7) 0.4028(3) 0.2029(4) 0.069(4) Uani 1 1 d . . . . .
C83 C -0.1056(8) 0.2555(4) 0.1305(3) 0.066(3) Uani 1 1 d D U . . .
O23 O -0.0129(8) 0.3224(3) 0.1106(5) 0.136(5) Uani 1 1 d . . . . .
C92 C -0.0398(6) 0.3297(4) 0.2100(4) 0.061(3) Uani 1 1 d . . . . .
H92 H 0.0035 0.3381 0.2045 0.073 Uiso 1 1 calc R U . . .
C184 C 0.4177(9) 0.3616(3) 0.5061(3) 0.060(3) Uani 1 1 d . U . . .
C114 C 0.3127(9) 0.0849(4) 0.2845(3) 0.065(3) Uani 1 1 d . . . . .
H114 H 0.2805 0.0635 0.2786 0.079 Uiso 1 1 calc R U . . .
C202 C 0.5513(6) 0.1947(4) 0.3866(4) 0.066(4) Uani 1 1 d . . . . .
H202 H 0.6006 0.1911 0.3969 0.079 Uiso 1 1 calc R U . . .
C12 C -0.0487(9) 0.5250(4) 0.3573(3) 0.064(3) Uani 1 1 d . . . . .
H12 H -0.0215 0.5485 0.3630 0.077 Uiso 1 1 calc R U . . .
C30 C -0.1355(5) 0.3300(3) 0.4295(3) 0.043(3) Uani 1 1 d . . . . .
H30 H -0.1579 0.3547 0.4219 0.051 Uiso 1 1 calc R U . . .
C171 C 0.6285(6) 0.3965(3) 0.4481(5) 0.059(3) Uani 1 1 d . U . . .
C107 C 0.5012(7) 0.1022(3) 0.3293(4) 0.061(3) Uani 1 1 d . U . . .
C94 C -0.0680(7) 0.3496(3) 0.2370(3) 0.056(3) Uani 1 1 d . . . . .
H94 H -0.0434 0.3718 0.2504 0.067 Uiso 1 1 calc R U . . .
C185 C 0.3509(10) 0.3495(4) 0.5102(4) 0.068(4) Uani 1 1 d . . . . .
C80 C -0.2119(7) 0.2126(3) 0.1173(3) 0.060(3) Uani 1 1 d . U . . .
H80 H -0.2045 0.2051 0.0920 0.071 Uiso 1 1 calc R U . . .
C147 C 0.4117(6) 0.3799(4) 0.1905(3) 0.056(3) Uani 1 1 d . . . . .
C177 C 0.7981(6) 0.4019(4) 0.5481(4) 0.104(5) Uani 1 1 d . . . . .
H17F H 0.7924 0.3999 0.5758 0.124 Uiso 1 1 calc R U . . .
H17G H 0.8094 0.4296 0.5429 0.124 Uiso 1 1 calc R U . . .
C88 C -0.0026(14) 0.2994(6) 0.1413(6) 0.124(7) Uani 1 1 d . . . . .
C180 C 0.5319(8) 0.3908(3) 0.5308(4) 0.072(4) Uani 1 1 d . U . . .
H180 H 0.5663 0.3996 0.5534 0.087 Uiso 1 1 calc R U . . .
C145 C 0.4444(10) 0.3962(4) 0.1595(4) 0.084(4) Uani 1 1 d . . . . .
C46 C 0.0652(7) 0.1640(4) 0.5055(4) 0.078(4) Uani 1 1 d . . . . .
H46 H 0.1028 0.1494 0.5217 0.094 Uiso 1 1 calc R U . . .
O46 O 0.2674(8) 0.3855(4) 0.5344(3) 0.136(4) Uani 1 1 d . U . . .
C106 C 0.5472(7) 0.1317(4) 0.3504(3) 0.061(3) Uani 1 1 d . U . . .
O9 O -0.2053(6) 0.2709(4) 0.5429(3) 0.128(4) Uani 1 1 d . . . . .
C117 C 0.2110(7) 0.1327(4) 0.2630(3) 0.058(3) Uani 1 1 d D U . . .
C151 C 0.2572(9) 0.4477(3) 0.1846(3) 0.073(4) Uani 1 1 d . U . . .
C218 C 0.6545(7) 0.2931(4) 0.2904(4) 0.083(4) Uani 1 1 d . . . . .
H18Y H 0.6368 0.2663 0.2818 0.100 Uiso 1 1 calc R U . . .
H18Z H 0.6612 0.3076 0.2667 0.100 Uiso 1 1 calc R U . . .
C70 C -0.4003(6) 0.1767(4) 0.2364(4) 0.063(3) Uani 1 1 d . . . . .
C182 C 0.4677(9) 0.3826(4) 0.5348(3) 0.077(4) Uani 1 1 d . . . . .
H182 H 0.4546 0.3912 0.5582 0.092 Uiso 1 1 calc R U . . .
C39 C -0.1013(8) 0.2142(4) 0.5144(4) 0.081(4) Uani 1 1 d D . . . .
O25 O 0.6411(7) 0.0919(4) 0.3823(4) 0.164(5) Uani 1 1 d D U . . .
O27 O 0.5186(7) 0.0319(3) 0.3313(4) 0.144(5) Uani 1 1 d . . . . .
C10 C -0.1188(9) 0.5269(4) 0.3460(4) 0.075(4) Uani 1 1 d . . . . .
H10 H -0.1411 0.5517 0.3468 0.090 Uiso 1 1 calc R U . . .
O35 O 0.6119(9) 0.4074(4) 0.1450(5) 0.153(6) Uani 1 1 d . U . . .
C3 C -0.3499(8) 0.4678(5) 0.2896(5) 0.090(4) Uani 1 1 d . U . . .
C44 C 0.0075(8) 0.1748(4) 0.5191(3) 0.078(4) Uani 1 1 d . . . . .
H44 H 0.0015 0.1630 0.5430 0.093 Uiso 1 1 calc R U . . .
O45 O 0.3571(7) 0.3620(3) 0.5788(3) 0.131(4) Uani 1 1 d . . . . .
O36 O 0.5148(9) 0.4041(3) 0.0918(5) 0.150(5) Uani 1 1 d . U . . .
O26 O 0.6671(7) 0.1487(5) 0.3624(5) 0.178(7) Uani 1 1 d D . . . .
C17 C 0.2084(7) 0.5432(4) 0.3526(4) 0.081(4) Uani 1 1 d . . . . .
H17H H 0.2394 0.5451 0.3798 0.097 Uiso 1 1 calc R U . . .
H17I H 0.1854 0.5691 0.3453 0.097 Uiso 1 1 calc R U . . .
C190 C 0.2344(9) 0.3161(4) 0.4836(4) 0.074(4) Uani 1 1 d . . . . .
C172 C 0.7004(8) 0.4061(5) 0.4416(4) 0.092(5) Uani 1 1 d . . . . .
C138 C 0.5928(10) 0.3251(4) 0.1643(4) 0.080(5) Uani 1 1 d . . . . .
C89 C 0.1141(10) 0.3127(5) 0.1464(6) 0.145(7) Uani 1 1 d . . . . .
H89A H 0.0982 0.3165 0.1172 0.174 Uiso 1 1 calc R U . . .
H89B H 0.1568 0.2958 0.1513 0.174 Uiso 1 1 calc R U . . .
C72 C -0.5275(9) 0.1001(5) 0.2030(5) 0.129(6) Uani 1 1 d . . . . .
H72A H -0.5725 0.0925 0.2090 0.194 Uiso 1 1 calc R U . . .
H72B H -0.5350 0.1059 0.1745 0.194 Uiso 1 1 calc R U . . .
H72C H -0.4934 0.0785 0.2102 0.194 Uiso 1 1 calc R U . . .
C35 C -0.1469(7) 0.2438(5) 0.4961(4) 0.076(4) Uani 1 1 d . . . . .
O28 O 0.5791(8) 0.0686(4) 0.2989(4) 0.153(5) Uani 1 1 d . . . . .
C221 C 0.6591(7) 0.2900(4) 0.3760(4) 0.082(4) Uani 1 1 d . . . . .
H22F H 0.6771 0.3163 0.3860 0.099 Uiso 1 1 calc R U . . .
H22G H 0.6516 0.2743 0.3988 0.099 Uiso 1 1 calc R U . . .
C36 C -0.2086(9) 0.2562(5) 0.5105(5) 0.094(5) Uani 1 1 d . . . . .
C146 C 0.4080(11) 0.4294(5) 0.1378(4) 0.107(5) Uani 1 1 d . . . . .
H146 H 0.4277 0.4409 0.1177 0.128 Uiso 1 1 calc R U . . .
C142 C 0.5476(14) 0.3981(5) 0.1275(6) 0.115(6) Uani 1 1 d . U . . .
C220 C 0.5895(7) 0.2947(4) 0.3453(4) 0.079(4) Uani 1 1 d . . . . .
H22H H 0.5682 0.2683 0.3383 0.095 Uiso 1 1 calc R U . . .
H22I H 0.5564 0.3103 0.3570 0.095 Uiso 1 1 calc R U . . .
C176 C 0.6744(7) 0.4104(4) 0.5201(4) 0.079(4) Uani 1 1 d . . . . .
C85 C -0.0206(8) 0.2289(5) 0.0485(4) 0.109(5) Uani 1 1 d . . . . .
H85A H 0.0153 0.2078 0.0503 0.131 Uiso 1 1 calc R U . . .
H85B H -0.0649 0.2197 0.0303 0.131 Uiso 1 1 calc R U . . .
C84 C -0.0924(10) 0.2468(4) 0.0894(4) 0.099(5) Uani 1 1 d D U . . .
C122 C 0.1121(8) 0.1761(4) 0.2385(5) 0.084(4) Uani 1 1 d D . . . .
C150 C 0.3202(10) 0.4319(4) 0.1774(4) 0.087(4) Uani 1 1 d . . . . .
C90 C 0.1342(8) 0.3515(5) 0.1650(5) 0.123(6) Uani 1 1 d . . . . .
H90A H 0.1715 0.3632 0.1539 0.185 Uiso 1 1 calc R U . . .
H90B H 0.0929 0.3690 0.1597 0.185 Uiso 1 1 calc R U . . .
H90C H 0.1517 0.3482 0.1939 0.185 Uiso 1 1 calc R U . . .
C71 C -0.5007(8) 0.1345(4) 0.2255(4) 0.104(5) Uani 1 1 d . . . . .
H71A H -0.4932 0.1290 0.2544 0.125 Uiso 1 1 calc R U . . .
H71B H -0.5349 0.1565 0.2186 0.125 Uiso 1 1 calc R U . . .
C16 C 0.1081(6) 0.5193(4) 0.3716(3) 0.054(3) Uani 1 1 d . . . . .
C186 C 0.3257(9) 0.3662(4) 0.5434(5) 0.078(4) Uani 1 1 d . . . . .
C148 C 0.3483(11) 0.4449(4) 0.1439(4) 0.101(5) Uani 1 1 d . . . . .
H148 H 0.3241 0.4647 0.1263 0.121 Uiso 1 1 calc R U . . .
C108 C 0.5350(9) 0.0624(6) 0.3233(6) 0.107(5) Uani 1 1 d . . . . .
C178 C 0.8553(7) 0.3755(5) 0.5426(5) 0.121(6) Uani 1 1 d . . . . .
H17J H 0.8997 0.3831 0.5611 0.182 Uiso 1 1 calc R U . . .
H17K H 0.8436 0.3482 0.5479 0.182 Uiso 1 1 calc R U . . .
H17L H 0.8606 0.3777 0.5152 0.182 Uiso 1 1 calc R U . . .
C6 C -0.2717(9) 0.5329(5) 0.3234(6) 0.093(5) Uani 1 1 d . . . . .
C105 C 0.6215(10) 0.1249(7) 0.3640(5) 0.110(6) Uani 1 1 d . . . . .
C86 C 0.0043(10) 0.2649(6) 0.0322(6) 0.151(8) Uani 1 1 d . . . . .
H86A H 0.0124 0.2592 0.0057 0.227 Uiso 1 1 calc R U . . .
H86B H -0.0314 0.2857 0.0300 0.227 Uiso 1 1 calc R U . . .
H86C H 0.0487 0.2737 0.0499 0.227 Uiso 1 1 calc R U . . .
C139 C 0.6531(7) 0.2983(4) 0.1139(4) 0.094(4) Uani 1 1 d D . . . .
H13A H 0.6710 0.2779 0.1344 0.112 Uiso 1 1 calc R U . . .
H13B H 0.6347 0.2847 0.0881 0.112 Uiso 1 1 calc R U . . .
C18 C 0.2499(8) 0.5317(4) 0.3238(5) 0.107(5) Uani 1 1 d . . . . .
H18F H 0.2864 0.5515 0.3236 0.161 Uiso 1 1 calc R U . . .
H18G H 0.2723 0.5060 0.3313 0.161 Uiso 1 1 calc R U . . .
H18H H 0.2185 0.5298 0.2971 0.161 Uiso 1 1 calc R U . . .
C140 C 0.7093(10) 0.3239(6) 0.1106(7) 0.170(9) Uani 1 1 d D . . . .
H14C H 0.7470 0.3086 0.1033 0.255 Uiso 1 1 calc R U . . .
H14D H 0.6917 0.3438 0.0900 0.255 Uiso 1 1 calc R U . . .
H14E H 0.7279 0.3370 0.1362 0.255 Uiso 1 1 calc R U . . .
C123 C 0.0104(9) 0.1725(6) 0.1890(6) 0.174(8) Uani 1 1 d D U . . .
H12D H -0.0166 0.1740 0.2100 0.209 Uiso 1 1 calc R U . . .
H12E H 0.0063 0.1980 0.1747 0.209 Uiso 1 1 calc R U . . .
C05A C 0.6766(15) 0.2891(9) 0.6267(13) 0.161(8) Uani 0.5 1 d D U P K 1
H05A H 0.6504 0.2708 0.6062 0.193 Uiso 0.5 1 calc R U P K 1
H05B H 0.6649 0.2820 0.6523 0.193 Uiso 0.5 1 calc R U P K 1
C08A C 0.7771(16) 0.3482(9) 0.6319(12) 0.154(8) Uani 0.5 1 d D U P K 1
H08A H 0.7732 0.3440 0.6031 0.185 Uiso 0.5 1 calc R U P K 1
H08B H 0.8112 0.3699 0.6409 0.185 Uiso 0.5 1 calc R U P K 1
C10A C 0.7535(14) 0.2827(6) 0.6309(6) 0.158(6) Uani 0.5 1 d D U P K 1
H10C H 0.7653 0.2562 0.6429 0.189 Uiso 0.5 1 calc R U P K 1
H10D H 0.7621 0.2818 0.6038 0.189 Uiso 0.5 1 calc R U P K 1
C07A C 0.7039(11) 0.3602(5) 0.6386(6) 0.155(6) Uani 0.5 1 d D U P K 1
H07A H 0.7046 0.3600 0.6673 0.186 Uiso 0.5 1 calc R U P K 1
H07B H 0.6909 0.3871 0.6279 0.186 Uiso 0.5 1 calc R U P K 1
C09A C 0.8040(13) 0.3110(7) 0.6544(7) 0.168(6) Uani 0.5 1 d D U P K 1
H09A H 0.8534 0.3051 0.6534 0.201 Uiso 0.5 1 calc R U P K 1
H09B H 0.8003 0.3122 0.6825 0.201 Uiso 0.5 1 calc R U P K 1
C06A C 0.6509(13) 0.3295(6) 0.6160(7) 0.172(7) Uani 0.5 1 d D U P K 1
H06A H 0.6045 0.3332 0.6226 0.207 Uiso 0.5 1 calc R U P K 1
H06B H 0.6443 0.3333 0.5869 0.207 Uiso 0.5 1 calc R U P K 1
C05B C 0.6994(18) 0.3037(12) 0.6017(9) 0.161(8) Uani 0.5 1 d D . P L 2
H05C H 0.7239 0.3199 0.5852 0.193 Uiso 0.5 1 calc R U P L 2
H05D H 0.6709 0.2838 0.5840 0.193 Uiso 0.5 1 calc R U P L 2
C10B C 0.7535(14) 0.2827(6) 0.6309(6) 0.158(6) Uani 0.5 1 d . . P L 2
H10E H 0.7789 0.2641 0.6170 0.189 Uiso 0.5 1 calc R U P L 2
H10F H 0.7309 0.2672 0.6489 0.189 Uiso 0.5 1 calc R U P L 2
C07B C 0.7039(11) 0.3602(5) 0.6386(6) 0.155(6) Uani 0.5 1 d . . P L 2
H07C H 0.7162 0.3776 0.6181 0.186 Uiso 0.5 1 calc R U P L 2
H07D H 0.6777 0.3768 0.6538 0.186 Uiso 0.5 1 calc R U P L 2
C09B C 0.8040(13) 0.3110(7) 0.6544(7) 0.168(6) Uani 0.5 1 d . . P L 2
H09C H 0.8386 0.3183 0.6387 0.201 Uiso 0.5 1 calc R U P L 2
H09D H 0.8304 0.2974 0.6788 0.201 Uiso 0.5 1 calc R U P L 2
C06B C 0.6509(13) 0.3295(6) 0.6160(7) 0.172(7) Uani 0.5 1 d . . P L 2
H06C H 0.6263 0.3154 0.6340 0.207 Uiso 0.5 1 calc R U P L 2
H06D H 0.6156 0.3415 0.5937 0.207 Uiso 0.5 1 calc R U P L 2
C08B C 0.7732(15) 0.3491(9) 0.6671(9) 0.154(8) Uani 0.5 1 d D . P L 2
H08C H 0.7651 0.3457 0.6942 0.185 Uiso 0.5 1 calc R U P L 2
H08D H 0.8076 0.3708 0.6681 0.185 Uiso 0.5 1 calc R U P L 2

loop_
_atom_site_aniso_label
_atom_site_aniso_U_11
_atom_site_aniso_U_22
_atom_site_aniso_U_33
_atom_site_aniso_U_23
_atom_site_aniso_U_13
_atom_site_aniso_U_12
O7 0.045(5) 0.091(6) 0.058(5) -0.005(4) 0.016(4) -0.011(4)
O40 0.080(6) 0.053(6) 0.065(5) 0.008(4) 0.017(5) 0.012(6)
O39 0.100(7) 0.039(6) 0.086(6) 0.007(5) -0.007(5) 0.007(5)
O8 0.045(4) 0.148(7) 0.057(5) -0.052(5) 0.002(4) -0.030(4)
O42 0.046(6) 0.070(7) 0.160(9) -0.035(6) 0.003(5) 0.003(5)
O47 0.074(6) 0.181(10) 0.035(5) 0.015(6) -0.008(5) 0.049(6)
C53 0.039(8) 0.048(7) 0.054(10) -0.007(6) 0.013(8) 0.004(6)
C28 0.037(9) 0.046(8) 0.029(6) -0.006(6) 0.001(5) 0.008(7)
O48 0.086(8) 0.227(12) 0.050(7) 0.041(7) -0.023(6) -0.014(8)
C27 0.038(7) 0.045(7) 0.032(6) -0.013(6) 0.007(5) -0.004(7)
C160 0.066(8) 0.032(6) 0.036(8) 0.009(5) 0.008(7) 0.014(6)
C49 0.062(10) 0.065(8) 0.052(10) -0.007(7) 0.009(9) 0.020(7)
C20 0.044(8) 0.116(9) 0.049(7) -0.026(6) 0.013(6) -0.020(6)
C156 0.091(11) 0.064(11) 0.033(7) 0.017(7) -0.008(7) -0.029(11)
C158 0.077(9) 0.123(12) 0.064(9) -0.024(8) -0.003(7) -0.021(8)
C164 0.054(9) 0.037(7) 0.038(9) -0.012(5) 0.015(7) -0.006(6)
C157 0.134(15) 0.075(10) 0.064(10) -0.033(7) 0.024(9) -0.039(10)
C31 0.040(7) 0.053(8) 0.026(6) -0.010(6) 0.002(5) 0.022(6)
C162 0.074(9) 0.032(6) 0.036(8) -0.010(5) 0.018(8) -0.006(6)
C163 0.055(8) 0.029(6) 0.062(9) -0.003(6) 0.011(8) -0.003(5)
O2 0.051(6) 0.161(9) 0.209(11) 0.046(8) -0.040(7) 0.019(6)
C235 0.215(19) 0.058(9) 0.100(12) 0.022(8) 0.102(14) 0.068(11)
O29 0.136(9) 0.115(9) 0.190(11) -0.089(8) 0.089(8) -0.095(7)
O3 0.199(14) 0.122(10) 0.211(15) 0.016(10) 0.122(12) 0.078(9)
C33 0.051(8) 0.071(9) 0.018(6) -0.001(7) 0.001(6) 0.004(8)
O1 0.065(8) 0.308(18) 0.169(11) 0.036(11) 0.039(7) -0.043(9)
C232 0.199(18) 0.078(11) 0.108(13) -0.014(10) 0.100(14) 0.016(12)
C233 0.104(13) 0.129(15) 0.141(15) 0.020(13) -0.023(12) -0.047(12)
O30 0.184(13) 0.177(12) 0.158(11) -0.046(9) 0.073(10) -0.078(10)
C236 0.066(10) 0.155(16) 0.121(13) -0.044(13) 0.012(10) -0.002(11)
C191 0.19(2) 0.24(2) 0.067(11) -0.014(13) -0.014(13) -0.036(19)
C173 0.072(14) 0.118(15) 0.24(3) -0.058(16) 0.010(14) 0.005(11)
C231 0.155(17) 0.109(13) 0.123(14) -0.001(12) 0.004(13) 0.004(14)
C234 0.179(19) 0.083(12) 0.137(16) 0.027(12) -0.072(15) -0.004(14)
O4 0.302(18) 0.097(10) 0.199(14) -0.021(10) 0.022(13) 0.116(11)
C75 0.095(10) 0.173(12) 0.053(8) 0.006(9) -0.015(8) -0.026(9)
C118 0.083(10) 0.140(14) 0.102(11) -0.078(10) 0.025(9) -0.071(10)
C192 0.142(16) 0.168(18) 0.153(17) 0.051(15) -0.004(13) -0.099(15)
C21 0.055(7) 0.201(10) 0.086(7) -0.083(7) 0.005(6) -0.048(7)
C22 0.126(13) 0.284(19) 0.174(15) 0.003(15) -0.021(13) -0.025(14)
C188 0.24(3) 0.27(3) 0.25(3) -0.05(2) 0.15(2) 0.05(2)
C187 0.27(2) 0.152(15) 0.129(14) 0.001(12) 0.124(15) 0.064(15)
C109 0.22(3) 0.18(2) 0.27(3) -0.02(2) 0.05(2) 0.13(2)
C2 0.111(12) 0.141(14) 0.249(17) 0.026(13) -0.065(13) 0.033(11)
C110 0.15(2) 0.49(6) 0.26(3) 0.02(3) 0.10(2) 0.12(3)
C7 0.27(2) 0.109(14) 0.25(2) -0.028(15) 0.009(19) 0.084(16)
O16 0.100(7) 0.053(6) 0.075(6) 0.000(5) 0.015(5) 0.021(5)
O15 0.042(5) 0.060(6) 0.134(8) 0.010(6) 0.005(5) 0.014(4)
O41 0.046(6) 0.115(8) 0.184(10) -0.084(8) 0.003(6) 0.021(5)
C38 0.118(11) 0.064(9) 0.075(9) 0.003(7) 0.042(8) -0.003(8)
C54 0.060(10) 0.068(12) 0.059(9) 0.008(8) -0.022(8) -0.018(9)
C56 0.083(12) 0.190(18) 0.106(12) -0.021(12) 0.024(10) 0.050(12)
C37 0.124(15) 0.108(14) 0.105(12) 0.002(10) 0.033(11) -0.008(11)
C55 0.121(14) 0.100(11) 0.105(12) -0.016(9) 0.039(12) 0.054(10)
C216 0.093(15) 0.168(18) 0.31(3) 0.057(17) 0.058(16) 0.039(13)
C211 0.138(18) 0.192(19) 0.28(3) 0.025(18) 0.026(18) 0.045(16)
C212 0.081(14) 0.24(2) 0.26(2) 0.026(19) 0.000(16) -0.004(15)
C124 0.126(16) 0.27(3) 0.138(17) -0.016(18) -0.028(13) -0.012(17)
C213 0.129(19) 0.30(3) 0.23(2) 0.01(2) 0.036(17) -0.055(18)
C214 0.17(2) 0.33(3) 0.27(3) 0.05(2) 0.04(2) -0.06(2)
C8 0.25(3) 0.154(19) 0.27(3) 0.042(19) 0.02(2) 0.122(19)
O38 0.176(12) 0.108(10) 0.056(7) 0.016(6) -0.017(8) 0.047(10)
C153 0.173(19) 0.181(19) 0.092(13) 0.037(13) 0.036(15) 0.086(18)
C154 0.24(3) 0.37(4) 0.099(15) 0.03(2) 0.040(19) 0.19(3)
C215 0.115(16) 0.20(2) 0.28(2) 0.006(18) 0.091(17) -0.004(15)
O14 0.096(8) 0.165(10) 0.076(6) -0.032(6) -0.025(6) 0.080(8)
O13 0.179(12) 0.136(10) 0.098(8) 0.043(8) 0.026(8) 0.087(9)
O37 0.206(12) 0.084(8) 0.099(8) 0.044(7) 0.072(8) 0.061(8)
C50 0.052(11) 0.107(13) 0.102(13) 0.025(10) 0.016(10) 0.040(11)
C152 0.21(2) 0.050(11) 0.072(13) 0.029(10) 0.050(15) 0.043(15)
C51 0.186(14) 0.233(15) 0.089(11) -0.029(12) -0.036(11) 0.134(12)
C20A 0.124(16) 0.086(14) 0.42(4) -0.001(19) 0.07(2) -0.072(14)
C19A 0.124(16) 0.086(14) 0.42(4) -0.001(19) 0.07(2) -0.072(14)
C76 0.170(18) 0.31(3) 0.129(16) 0.048(17) -0.082(14) -0.101(18)
C1 0.128(16) 0.19(2) 0.28(3) -0.002(19) -0.076(17) 0.024(15)
C174 0.14(2) 0.35(4) 0.23(3) 0.06(3) 0.11(2) -0.02(2)
O12 0.216(14) 0.285(15) 0.261(13) 0.214(12) 0.190(13) 0.129(13)
O11 0.205(14) 0.38(2) 0.126(11) 0.123(13) 0.105(10) 0.168(15)
C41 0.303(19) 0.31(2) 0.28(2) 0.183(18) 0.171(17) 0.129(18)
C40 0.203(19) 0.292(18) 0.207(15) 0.211(15) 0.144(16) 0.154(17)
C42 0.43(3) 0.32(3) 0.23(3) 0.18(2) 0.19(2) 0.17(3)
C52 0.32(3) 0.38(3) 0.24(3) -0.02(3) -0.08(3) 0.10(3)
C20B 0.124(16) 0.086(14) 0.42(4) -0.001(19) 0.07(2) -0.072(14)
C19B 0.124(16) 0.086(14) 0.42(4) -0.001(19) 0.07(2) -0.072(14)
C04B 0.054(15) 0.17(2) 0.26(3) 0.07(2) -0.022(17) 0.002(16)
C03A 0.103(18) 0.23(2) 0.21(2) 0.07(2) 0.017(17) 0.04(2)
C04A 0.054(15) 0.17(2) 0.26(3) 0.07(2) -0.022(17) 0.002(16)
C43A 0.38(3) 0.147(18) 0.22(2) 0.022(18) 0.16(2) 0.00(2)
C03B 0.103(18) 0.23(2) 0.21(2) 0.07(2) 0.017(17) 0.04(2)
C43B 0.38(3) 0.147(18) 0.22(2) 0.022(18) 0.16(2) 0.00(2)
C223 0.87(9) 0.50(5) 0.34(4) 0.12(5) 0.18(6) 0.23(7)
C224 0.83(8) 0.59(6) 0.29(4) 0.09(5) 0.23(6) 0.26(6)
C225 0.81(9) 0.62(6) 0.31(5) 0.09(5) 0.19(6) 0.29(6)
C228 0.88(9) 0.44(5) 0.32(5) 0.03(5) 0.25(6) 0.26(6)
C226 0.89(9) 0.59(6) 0.41(5) 0.04(5) 0.23(6) 0.26(7)
C227 0.91(9) 0.53(6) 0.39(5) 0.04(6) 0.26(7) 0.19(6)
C44A 0.47(8) 0.12(5) 0.23(6) -0.04(5) 0.14(6) -0.05(6)
C44B 0.48(6) 0.24(4) 0.24(4) 0.09(4) 0.14(5) 0.03(5)
O6 0.085(6) 0.069(6) 0.067(5) -0.029(4) 0.040(5) -0.027(5)
O18 0.089(7) 0.070(5) 0.055(5) -0.015(5) 0.008(5) -0.033(5)
C59 0.033(7) 0.044(6) 0.027(8) 0.005(5) -0.016(7) 0.002(5)
O33 0.067(6) 0.127(8) 0.063(6) -0.018(6) 0.012(5) -0.038(6)
O5 0.078(6) 0.058(5) 0.083(6) -0.034(5) 0.015(5) -0.005(4)
O17 0.035(5) 0.090(6) 0.108(7) -0.032(6) 0.011(5) 0.008(4)
C13 0.046(9) 0.049(9) 0.026(6) -0.029(6) 0.001(6) -0.004(7)
O22 0.080(7) 0.137(9) 0.067(7) -0.040(6) 0.022(6) 0.003(6)
C131 0.042(8) 0.028(8) 0.039(6) -0.001(5) 0.005(5) -0.015(7)
C61 0.055(9) 0.040(6) 0.023(7) 0.004(5) 0.008(7) 0.000(5)
O24 0.070(7) 0.155(10) 0.082(7) -0.013(6) 0.039(6) -0.050(7)
C181 0.078(9) 0.030(7) 0.045(8) -0.001(6) 0.003(8) 0.024(7)
O34 0.100(7) 0.086(6) 0.060(7) 0.008(5) 0.017(5) 0.019(5)
O44 0.062(6) 0.069(6) 0.114(7) -0.054(5) -0.047(5) 0.012(5)
C69 0.058(10) 0.045(7) 0.031(8) -0.007(5) 0.000(7) 0.023(6)
C81 0.070(8) 0.045(8) 0.019(7) -0.009(6) -0.003(6) 0.010(7)
C62 0.016(7) 0.040(6) 0.049(9) 0.006(5) 0.001(7) 0.002(5)
C26 0.036(9) 0.043(8) 0.041(6) -0.004(5) 0.003(6) 0.016(7)
C102 0.039(9) 0.032(7) 0.060(7) -0.008(6) 0.011(6) -0.008(7)
C99 0.044(7) 0.035(6) 0.040(6) -0.012(6) 0.002(6) -0.003(6)
C67 0.053(9) 0.029(6) 0.048(9) -0.006(5) 0.009(8) -0.007(6)
O20 0.067(6) 0.121(7) 0.060(5) 0.001(5) -0.029(5) -0.019(6)
C23 0.046(9) 0.060(9) 0.023(6) -0.010(6) 0.014(6) -0.002(8)
C198 0.050(9) 0.037(8) 0.052(7) -0.004(6) -0.005(6) 0.007(7)
C204 0.076(11) 0.020(7) 0.058(8) -0.016(6) 0.014(8) 0.001(8)
C11 0.045(9) 0.045(8) 0.044(7) -0.010(6) 0.003(6) 0.007(7)
C199 0.037(8) 0.042(7) 0.051(8) 0.008(7) -0.023(6) -0.003(6)
O10 0.058(6) 0.167(9) 0.086(7) 0.017(6) 0.038(6) 0.015(6)
C133 0.026(7) 0.046(7) 0.052(7) 0.000(6) 0.000(6) -0.006(7)
C29 0.029(7) 0.053(8) 0.019(5) -0.017(5) -0.012(5) -0.002(7)
C137 0.065(10) 0.052(10) 0.057(8) -0.019(8) 0.025(8) -0.005(8)
C4 0.030(7) 0.051(8) 0.062(7) -0.001(6) 0.014(6) 0.013(7)
C57 0.030(8) 0.049(7) 0.047(9) 0.008(6) -0.017(7) 0.012(6)
C170 0.040(9) 0.037(6) 0.062(9) -0.031(6) -0.012(7) 0.002(6)
C64 0.072(10) 0.052(7) 0.042(7) 0.002(6) 0.022(8) 0.012(7)
C161 0.089(10) 0.033(7) 0.048(9) 0.003(6) 0.024(9) 0.001(7)
C77 0.073(8) 0.036(6) 0.032(7) -0.024(5) -0.016(7) 0.003(6)
C200 0.069(11) 0.034(8) 0.060(8) -0.009(6) -0.011(7) -0.011(7)
C183 0.070(8) 0.022(7) 0.051(8) 0.012(6) -0.025(7) 0.011(6)
C125 0.057(10) 0.044(8) 0.040(7) -0.015(6) 0.026(6) -0.037(7)
C60 0.038(8) 0.044(6) 0.028(6) 0.010(5) -0.021(7) -0.009(5)
C24 0.031(7) 0.066(9) 0.037(6) -0.011(6) -0.007(6) 0.002(8)
C66 0.031(8) 0.060(8) 0.053(9) -0.007(6) -0.012(7) 0.005(6)
C93 0.049(8) 0.061(9) 0.029(7) 0.010(7) 0.010(6) 0.008(7)
C47 0.050(8) 0.053(7) 0.028(8) -0.002(6) -0.006(7) 0.005(6)
C136 0.067(9) 0.054(10) 0.030(6) -0.015(7) 0.017(6) -0.022(8)
C116 0.092(12) 0.031(9) 0.053(7) -0.004(6) 0.031(8) -0.014(9)
C9 0.051(10) 0.042(9) 0.062(8) -0.005(6) -0.006(6) 0.020(8)
C132 0.065(8) 0.047(9) 0.037(6) 0.000(6) 0.008(6) 0.009(7)
C101 0.033(8) 0.049(8) 0.052(7) -0.010(6) 0.012(6) 0.007(7)
C95 0.052(7) 0.047(8) 0.041(7) 0.000(6) 0.005(6) 0.006(7)
C129 0.028(7) 0.040(7) 0.050(7) -0.015(6) 0.001(5) -0.014(7)
C91 0.078(9) 0.060(9) 0.024(7) -0.026(6) 0.016(7) 0.003(8)
C165 0.044(8) 0.021(6) 0.050(9) -0.012(5) 0.012(7) -0.014(5)
C203 0.039(9) 0.035(8) 0.055(7) 0.008(7) 0.003(7) 0.005(7)
C98 0.050(9) 0.044(8) 0.057(7) 0.005(6) -0.002(7) -0.005(7)
C159 0.078(9) 0.034(7) 0.047(9) 0.011(6) 0.002(7) 0.012(6)
C195 0.056(9) 0.027(7) 0.039(7) 0.008(6) -0.011(6) 0.018(7)
C168 0.065(10) 0.049(8) 0.102(12) -0.040(8) 0.037(10) -0.002(6)
C167 0.056(8) 0.024(6) 0.057(8) -0.007(6) 0.010(7) 0.004(5)
C96 0.041(8) 0.047(8) 0.033(6) 0.002(6) -0.005(6) 0.002(7)
C166 0.076(10) 0.064(8) 0.057(9) -0.033(6) 0.009(9) -0.023(7)
C25 0.038(8) 0.049(9) 0.019(5) -0.024(5) 0.000(5) 0.008(7)
C127 0.034(8) 0.048(9) 0.033(6) -0.009(6) -0.005(6) -0.005(7)
C65 0.024(7) 0.040(6) 0.043(8) -0.015(5) -0.010(6) -0.004(5)
C14 0.059(10) 0.049(9) 0.041(7) -0.025(6) 0.004(6) 0.010(8)
C113 0.052(9) 0.022(7) 0.043(7) 0.005(6) 0.016(7) 0.000(7)
C115 0.041(8) 0.040(8) 0.040(6) -0.005(6) 0.002(6) -0.010(7)
C197 0.038(7) 0.050(8) 0.034(6) 0.008(6) -0.018(6) 0.013(7)
C5 0.069(11) 0.037(9) 0.066(8) -0.012(6) 0.016(7) 0.021(8)
C73 0.044(8) 0.033(6) 0.057(10) -0.003(6) -0.009(8) -0.009(6)
C193 0.063(10) 0.041(8) 0.036(7) 0.002(7) -0.005(7) 0.014(7)
C169 0.031(8) 0.029(6) 0.068(9) -0.012(5) -0.014(7) 0.002(5)
C135 0.045(7) 0.043(9) 0.049(7) -0.013(6) 0.008(6) -0.018(7)
C15 0.068(10) 0.064(10) 0.020(6) -0.012(6) 0.005(6) -0.006(9)
C128 0.059(9) 0.033(7) 0.057(7) 0.007(5) 0.009(6) -0.012(7)
C134 0.086(10) 0.033(9) 0.041(7) 0.001(7) 0.002(7) -0.020(9)
C63 0.038(8) 0.051(7) 0.024(7) 0.006(5) 0.002(6) 0.006(5)
C34 0.056(8) 0.077(10) 0.030(7) 0.008(7) 0.014(7) 0.012(8)
C48 0.090(11) 0.060(8) 0.024(8) 0.006(6) -0.009(8) -0.019(8)
O31 0.105(9) 0.192(13) 0.114(9) -0.029(9) 0.024(7) -0.025(9)
C130 0.040(9) 0.033(8) 0.047(7) -0.006(6) -0.005(6) 0.018(6)
C112 0.110(12) 0.017(7) 0.086(9) -0.012(6) 0.028(9) -0.004(9)
C155 0.113(11) 0.041(7) 0.066(10) -0.017(7) 0.038(8) 0.025(7)
C97 0.038(8) 0.059(8) 0.035(7) 0.016(7) -0.011(6) 0.014(7)
C19 0.048(9) 0.062(9) 0.020(6) -0.008(5) 0.009(5) -0.005(8)
O21 0.140(10) 0.161(10) 0.083(8) 0.004(7) 0.035(7) -0.010(8)
C43 0.052(9) 0.095(10) 0.054(9) 0.007(8) 0.016(7) 0.021(8)
C45 0.051(8) 0.064(8) 0.028(7) 0.012(7) 0.002(6) 0.015(7)
C87 0.082(10) 0.067(9) 0.075(11) 0.017(9) 0.050(9) -0.026(8)
C196 0.048(9) 0.054(8) 0.054(8) -0.016(7) -0.016(7) -0.007(7)
O32 0.100(9) 0.251(14) 0.093(8) -0.088(9) -0.041(7) 0.060(8)
C82 0.067(8) 0.046(7) 0.063(9) 0.004(7) 0.021(7) 0.002(6)
C78 0.074(8) 0.059(7) 0.053(8) -0.020(6) -0.013(7) 0.003(6)
C217 0.060(9) 0.094(10) 0.085(10) -0.019(8) 0.019(8) -0.017(7)
O43 0.103(7) 0.061(6) 0.105(7) -0.052(6) -0.031(6) 0.005(5)
C141 0.128(13) 0.042(9) 0.060(9) -0.001(8) 0.049(9) 0.004(10)
C189 0.065(11) 0.068(9) 0.037(9) 0.003(8) 0.000(8) 0.030(8)
O19 0.105(8) 0.080(7) 0.092(7) -0.042(6) -0.008(5) -0.016(6)
C126 0.059(8) 0.056(9) 0.051(7) -0.006(7) 0.024(6) -0.006(8)
C219 0.096(10) 0.072(9) 0.069(9) -0.018(8) -0.017(8) 0.020(8)
C111 0.059(9) 0.050(9) 0.062(8) 0.013(7) 0.009(7) 0.011(8)
C194 0.049(8) 0.063(9) 0.064(8) -0.005(8) -0.007(7) 0.011(8)
C201 0.054(7) 0.039(7) 0.026(6) 0.006(6) -0.007(6) -0.005(7)
C175 0.058(10) 0.047(8) 0.087(11) -0.031(7) -0.034(10) 0.013(7)
C179 0.075(9) 0.043(7) 0.053(9) -0.016(6) -0.045(9) 0.007(7)
C121 0.065(11) 0.061(9) 0.038(7) 0.008(6) 0.012(6) 0.004(9)
C100 0.034(7) 0.046(8) 0.081(9) 0.017(7) 0.009(7) 0.020(7)
C79 0.070(8) 0.030(6) 0.027(7) -0.001(5) -0.004(6) 0.013(6)
C222 0.078(9) 0.087(9) 0.051(8) -0.013(7) 0.003(7) 0.013(8)
C32 0.034(7) 0.080(10) 0.041(7) -0.017(7) 0.011(6) 0.005(8)
C58 0.048(9) 0.057(7) 0.042(8) 0.003(6) 0.011(7) -0.003(6)
C74 0.058(10) 0.071(10) 0.072(10) 0.005(9) -0.011(8) 0.008(9)
C68 0.054(9) 0.045(7) 0.038(9) -0.003(6) -0.019(8) 0.006(6)
C149 0.123(11) 0.025(7) 0.065(10) 0.010(7) 0.037(9) 0.001(8)
C83 0.109(10) 0.056(7) 0.028(7) -0.026(6) 0.009(8) -0.008(8)
O23 0.186(13) 0.094(8) 0.158(11) -0.010(8) 0.098(11) -0.028(8)
C92 0.068(8) 0.059(8) 0.057(8) -0.001(7) 0.018(7) -0.023(7)
C184 0.092(10) 0.053(8) 0.021(8) -0.001(7) -0.012(8) 0.015(8)
C114 0.091(12) 0.052(11) 0.058(8) -0.010(6) 0.026(8) -0.026(8)
C202 0.046(8) 0.060(9) 0.084(9) 0.025(8) -0.001(8) 0.012(8)
C12 0.086(11) 0.054(10) 0.050(8) -0.008(6) 0.007(7) 0.002(9)
C30 0.037(7) 0.052(7) 0.038(6) -0.015(6) 0.005(6) 0.006(6)
C171 0.036(9) 0.042(7) 0.093(11) -0.027(7) 0.000(8) 0.010(6)
C107 0.089(10) 0.019(7) 0.074(8) -0.012(6) 0.020(7) 0.011(7)
C94 0.076(10) 0.053(8) 0.038(7) -0.017(6) 0.016(7) -0.003(7)
C185 0.132(15) 0.048(8) 0.023(9) 0.003(7) 0.016(10) 0.035(10)
C80 0.073(8) 0.053(7) 0.046(7) -0.029(6) 0.000(6) -0.003(6)
C147 0.093(9) 0.044(9) 0.035(7) 0.006(7) 0.022(7) 0.016(8)
C177 0.053(9) 0.108(11) 0.118(12) -0.059(9) -0.043(9) 0.014(9)
C88 0.17(2) 0.110(16) 0.092(15) -0.071(13) 0.034(18) 0.002(18)
C180 0.087(11) 0.060(8) 0.042(9) -0.009(6) -0.041(8) 0.006(8)
C145 0.159(15) 0.029(9) 0.074(10) -0.004(8) 0.049(11) -0.022(10)
C46 0.060(10) 0.085(10) 0.086(12) 0.013(8) 0.012(8) 0.030(7)
O46 0.202(12) 0.140(9) 0.089(8) 0.009(7) 0.079(8) 0.061(9)
C106 0.059(10) 0.068(10) 0.055(7) 0.021(7) 0.014(7) 0.019(8)
O9 0.108(8) 0.210(12) 0.070(7) -0.022(8) 0.029(6) 0.036(8)
C117 0.042(9) 0.080(11) 0.042(7) -0.018(7) -0.009(6) -0.029(9)
C151 0.149(12) 0.040(8) 0.033(8) 0.017(7) 0.027(9) 0.024(8)
C218 0.098(11) 0.080(9) 0.074(9) -0.018(7) 0.024(9) -0.010(8)
C70 0.018(8) 0.094(11) 0.069(9) -0.012(9) -0.004(7) 0.013(7)
C182 0.108(12) 0.071(9) 0.036(8) -0.029(7) -0.016(9) -0.004(9)
C39 0.082(11) 0.088(10) 0.073(10) 0.019(8) 0.016(9) 0.034(9)
O25 0.118(10) 0.183(12) 0.192(12) 0.095(11) 0.039(9) 0.065(9)
O27 0.187(13) 0.051(7) 0.198(13) 0.004(8) 0.052(10) 0.029(8)
C10 0.097(13) 0.044(9) 0.076(9) -0.029(7) 0.006(8) 0.005(9)
O35 0.193(13) 0.113(10) 0.183(14) -0.012(9) 0.105(12) -0.063(10)
C3 0.032(8) 0.124(10) 0.114(10) 0.006(8) 0.014(7) 0.019(7)
C44 0.077(10) 0.094(10) 0.050(8) 0.022(7) -0.011(8) 0.009(9)
O45 0.214(12) 0.125(9) 0.047(6) -0.004(6) 0.015(7) -0.040(8)
O36 0.274(16) 0.095(8) 0.127(10) 0.038(8) 0.140(11) 0.026(9)
O26 0.060(9) 0.181(15) 0.261(18) -0.037(12) -0.024(10) 0.029(9)
C17 0.087(10) 0.072(9) 0.095(10) -0.019(7) 0.046(8) -0.042(8)
C190 0.092(14) 0.112(11) 0.011(8) -0.006(7) -0.004(8) 0.033(9)
C172 0.048(11) 0.086(12) 0.120(12) -0.050(9) -0.021(8) 0.017(9)
C138 0.105(14) 0.102(11) 0.025(9) 0.004(8) 0.000(9) -0.072(11)
C89 0.148(16) 0.135(15) 0.168(17) -0.085(14) 0.067(14) -0.049(13)
C72 0.137(14) 0.114(13) 0.122(13) -0.025(11) 0.001(11) -0.060(11)
C35 0.042(9) 0.126(13) 0.071(10) -0.022(10) 0.036(8) 0.005(9)
O28 0.192(12) 0.134(10) 0.146(10) 0.007(8) 0.066(10) 0.098(10)
C221 0.082(10) 0.106(11) 0.055(8) -0.019(8) 0.009(8) -0.007(8)
C36 0.077(13) 0.130(13) 0.062(11) 0.012(9) -0.005(11) -0.030(10)
C146 0.195(18) 0.056(11) 0.086(11) 0.008(10) 0.066(12) 0.020(11)
C142 0.23(2) 0.048(10) 0.093(13) -0.017(10) 0.096(17) 0.001(12)
C220 0.101(12) 0.063(8) 0.087(10) -0.001(8) 0.047(9) -0.005(7)
C176 0.048(9) 0.062(9) 0.104(12) -0.008(9) -0.026(9) 0.017(8)
C85 0.125(13) 0.141(15) 0.074(10) -0.048(10) 0.051(9) -0.005(11)
C84 0.138(13) 0.083(10) 0.052(9) -0.027(8) -0.027(11) -0.029(10)
C122 0.083(13) 0.088(11) 0.083(12) -0.020(9) 0.020(10) 0.037(9)
C150 0.169(15) 0.044(9) 0.060(10) 0.008(8) 0.049(10) 0.028(10)
C90 0.123(13) 0.128(14) 0.135(14) -0.057(12) 0.063(11) -0.058(11)
C71 0.123(13) 0.112(12) 0.093(11) -0.023(9) 0.056(10) -0.067(11)
C16 0.056(8) 0.057(10) 0.047(7) -0.014(7) 0.008(7) 0.005(8)
C186 0.117(13) 0.057(9) 0.059(12) 0.025(8) 0.016(10) 0.022(8)
C148 0.205(18) 0.047(9) 0.063(10) 0.028(7) 0.057(11) 0.040(11)
C108 0.118(14) 0.085(15) 0.135(15) -0.004(12) 0.067(12) 0.013(12)
C178 0.058(9) 0.136(13) 0.129(13) -0.061(11) -0.058(9) 0.025(10)
C6 0.096(13) 0.073(14) 0.111(14) -0.008(11) 0.024(11) -0.016(11)
C105 0.071(16) 0.148(19) 0.105(12) -0.009(13) 0.009(11) 0.043(14)
C86 0.185(19) 0.152(17) 0.155(17) -0.038(14) 0.117(15) -0.055(14)
C139 0.079(10) 0.106(11) 0.096(11) 0.002(9) 0.023(8) 0.043(10)
C18 0.116(12) 0.097(11) 0.122(12) -0.013(9) 0.053(11) -0.047(9)
C140 0.153(18) 0.156(18) 0.23(2) 0.043(16) 0.097(17) -0.003(15)
C123 0.094(12) 0.255(19) 0.128(13) -0.081(14) -0.068(11) 0.069(13)
C05A 0.208(18) 0.134(15) 0.126(16) -0.010(13) 0.012(15) 0.000(15)
C08A 0.195(16) 0.116(13) 0.147(16) 0.031(14) 0.031(15) -0.030(14)
C10A 0.229(17) 0.145(13) 0.103(12) -0.005(10) 0.047(12) 0.029(13)
C07A 0.172(15) 0.104(11) 0.178(14) 0.017(11) 0.020(12) -0.028(11)
C09A 0.205(16) 0.159(14) 0.146(14) 0.013(11) 0.056(12) 0.004(13)
C06A 0.199(16) 0.132(13) 0.171(14) -0.001(12) 0.014(12) -0.016(12)
C05B 0.208(18) 0.134(15) 0.126(16) -0.010(13) 0.012(15) 0.000(15)
C10B 0.229(17) 0.145(13) 0.103(12) -0.005(10) 0.047(12) 0.029(13)
C07B 0.172(15) 0.104(11) 0.178(14) 0.017(11) 0.020(12) -0.028(11)
C09B 0.205(16) 0.159(14) 0.146(14) 0.013(11) 0.056(12) 0.004(13)
C06B 0.199(16) 0.132(13) 0.171(14) -0.001(12) 0.014(12) -0.016(12)
C08B 0.195(16) 0.116(13) 0.147(16) 0.031(14) 0.031(15) -0.030(14)

loop_
_atom_type_symbol
_atom_type_description
_atom_type_scat_dispersion_real
_atom_type_scat_dispersion_imag
_atom_type_scat_source
C C 0.0033 0.0016 'International Tables Vol C Tables 4.2.6.8 and 6.1.1.4'
H H 0.0000 0.0000 'International Tables Vol C Tables 4.2.6.8 and 6.1.1.4'
O O 0.0106 0.0060 'International Tables Vol C Tables 4.2.6.8 and 6.1.1.4'

loop_
_geom_angle_atom_site_label_1
_geom_angle_atom_site_label_2
_geom_angle_atom_site_label_3
_geom_angle
C156 O40 C157 115.4(10)
C20 O8 C21 114.1(9)
C172 O42 C173 116.0(11)
C49 C53 C57 123.7(11)
C49 C53 C54 119.3(11)
C57 C53 C54 116.8(11)
C26 C28 C27 120.1(10)
C26 C28 C29 116.9(10)
C27 C28 C29 122.9(10)
C190 O48 C191 115.3(12)
C28 C27 C25 120.9(9)
C28 C27 H27 119.5
C25 C27 H27 119.5
C162 C160 C159 118.8(10)
C162 C160 H160 120.6
C159 C160 H160 120.6
C53 C49 C48 118.3(11)
C53 C49 C50 125.2(12)
C48 C49 C50 116.5(13)
O7 C20 O8 124.7(11)
O7 C20 C19 122.4(10)
O8 C20 C19 112.9(11)
O39 C156 O40 123.9(14)
O39 C156 C155 126.1(12)
O40 C156 C155 109.9(13)
C157 C158 H58Y 109.5
C157 C158 H15B 109.5
H58Y C158 H15B 109.5
C157 C158 H58Z 109.5
H58Y C158 H58Z 109.5
H15B C158 H58Z 109.5
C163 C164 C162 119.4(10)
C163 C164 C165 119.9(11)
C162 C164 C165 120.4(10)
O40 C157 C158 113.0(12)
O40 C157 H57Y 109.0
C158 C157 H57Y 109.0
O40 C157 H57Z 109.0
C158 C157 H57Z 109.0
H57Y C157 H57Z 107.8
C29 C31 C33 121.9(9)
C29 C31 H31 119.0
C33 C31 H31 119.0
C160 C162 C164 121.2(10)
C160 C162 H162 119.4
C164 C162 H162 119.4
C164 C163 C161 122.1(10)
C164 C163 H163 118.9
C161 C163 H163 118.9
C3 O2 C2 118.1(15)
C234 C235 C236 111.4(13)
C234 C235 H23A 109.3
C236 C235 H23A 109.3
C234 C235 H23B 109.3
C236 C235 H23B 109.3
H23A C235 H23B 108.0
C118 O29 C19B 115(2)
C34 C33 C31 119.3(10)
C34 C33 C45 121.0(11)
C31 C33 C45 119.3(11)
C233 C232 C231 114.7(15)
C233 C232 H23C 108.6
C231 C232 H23C 108.6
C233 C232 H23D 108.6
C231 C232 H23D 108.6
H23C C232 H23D 107.6
C232 C233 C234 109.4(14)
C232 C233 H23E 109.8
C234 C233 H23E 109.8
C232 C233 H23F 109.8
C234 C233 H23F 109.8
H23E C233 H23F 108.2
C118 O30 C19A 124.2(19)
C235 C236 C231 110.9(13)
C235 C236 H23G 109.5
C231 C236 H23G 109.5
C235 C236 H23H 109.5
C231 C236 H23H 109.5
H23G C236 H23H 108.0
C192 C191 O48 96.3(16)
C192 C191 H19A 112.5
O48 C191 H19A 112.5
C192 C191 H19B 112.5
O48 C191 H19B 112.5
H19A C191 H19B 110.0
C174 C173 O42 104.9(15)
C174 C173 H17A 110.8
O42 C173 H17A 110.8
C174 C173 H17B 110.8
O42 C173 H17B 110.8
H17A C173 H17B 108.8
C232 C231 C236 108.1(14)
C232 C231 H23I 110.1
C236 C231 H23I 110.1
C232 C231 H23J 110.1
C236 C231 H23J 110.1
H23I C231 H23J 108.4
C235 C234 C233 111.5(14)
C235 C234 H23K 109.3
C233 C234 H23K 109.3
C235 C234 H23L 109.3
C233 C234 H23L 109.3
H23K C234 H23L 108.0
C6 O4 C7 123(2)
C76 C75 O20 108.7(12)
C76 C75 H75A 110.0
O20 C75 H75A 110.0
C76 C75 H75B 110.0
O20 C75 H75B 110.0
H75A C75 H75B 108.3
O29 C118 O30 121.4(13)
O29 C118 C117 126.0(15)
O30 C118 C117 108.8(14)
C191 C192 H19C 109.5
C191 C192 H19D 109.5
H19C C192 H19D 109.5
C191 C192 H19E 109.5
H19C C192 H19E 109.5
H19D C192 H19E 109.5
C22 C21 O8 113.7(12)
C22 C21 H21A 108.8
O8 C21 H21A 108.8
C22 C21 H21B 108.8
O8 C21 H21B 108.8
H21A C21 H21B 107.7
C21 C22 H22A 109.5
C21 C22 H22B 109.5
H22A C22 H22B 109.5
C21 C22 H22C 109.5
H22A C22 H22C 109.5
H22B C22 H22C 109.5
C187 C188 H18A 109.5
C187 C188 H18B 109.5
H18A C188 H18B 109.5
C187 C188 H18C 109.5
H18A C188 H18C 109.5
H18B C188 H18C 109.5
C188 C187 O46 104.6(18)
C188 C187 H18D 110.8
O46 C187 H18D 110.8
C188 C187 H18E 110.8
O46 C187 H18E 110.8
H18D C187 H18E 108.9
C110 C109 O28 112(2)
C110 C109 H10A 109.2
O28 C109 H10A 109.2
C110 C109 H10B 109.2
O28 C109 H10B 109.2
H10A C109 H10B 107.9
O2 C2 C1 102.5(17)
O2 C2 H2A 111.3
C1 C2 H2A 111.3
O2 C2 H2B 111.3
C1 C2 H2B 111.3
H2A C2 H2B 109.2
C109 C110 H11A 109.5
C109 C110 H11B 109.5
H11A C110 H11B 109.5
C109 C110 H11C 109.5
H11A C110 H11C 109.5
H11B C110 H11C 109.5
C8 C7 O4 106.4(16)
C8 C7 H7A 110.4
O4 C7 H7A 110.4
C8 C7 H7B 110.4
O4 C7 H7B 110.4
H7A C7 H7B 108.6
C54 O16 C55 118.5(11)
C37 C38 H38A 109.5
C37 C38 H38B 109.5
H38A C38 H38B 109.5
C37 C38 H38C 109.5
H38A C38 H38C 109.5
H38B C38 H38C 109.5
O15 C54 O16 119.7(14)
O15 C54 C53 125.0(13)
O16 C54 C53 115.3(12)
C55 C56 H56A 109.5
C55 C56 H56B 109.5
H56A C56 H56B 109.5
C55 C56 H56C 109.5
H56A C56 H56C 109.5
H56B C56 H56C 109.5
O10 C37 C38 109.9(12)
O10 C37 H37A 109.7
C38 C37 H37A 109.7
O10 C37 H37B 109.7
C38 C37 H37B 109.7
H37A C37 H37B 108.2
C56 C55 O16 111.4(12)
C56 C55 H55A 109.4
O16 C55 H55A 109.4
C56 C55 H55B 109.4
O16 C55 H55B 109.4
H55A C55 H55B 108.0
C215 C216 C211 117.9(19)
C215 C216 H16Y 107.8
C211 C216 H16Y 107.8
C215 C216 H16Z 107.8
C211 C216 H16Z 107.8
H16Y C216 H16Z 107.2
C212 C211 C216 115(2)
C212 C211 H21E 108.5
C216 C211 H21E 108.5
C212 C211 H21F 108.5
C216 C211 H21F 108.5
H21E C211 H21F 107.5
C211 C212 C213 123(3)
C211 C212 H21G 106.6
C213 C212 H21G 106.6
C211 C212 H21H 106.6
C213 C212 H21H 106.6
H21G C212 H21H 106.6
C123 C124 H12A 109.5
C123 C124 H12B 109.5
H12A C124 H12B 109.5
C123 C124 H12C 109.5
H12A C124 H12C 109.5
H12B C124 H12C 109.5
C212 C213 C214 119(2)
C212 C213 H21I 107.5
C214 C213 H21I 107.5
C212 C213 H21J 107.5
C214 C213 H21J 107.5
H21I C213 H21J 107.0
C215 C214 C213 114(2)
C215 C214 H21K 108.8
C213 C214 H21K 108.8
C215 C214 H21L 108.8
C213 C214 H21L 108.8
H21K C214 H21L 107.7
C7 C8 H8A 109.5
C7 C8 H8B 109.5
H8A C8 H8B 109.5
C7 C8 H8C 109.5
H8A C8 H8C 109.5
H8B C8 H8C 109.5
C152 O38 C153 115.4(16)
O38 C153 C154 102.2(17)
O38 C153 H15C 111.3
C154 C153 H15C 111.3
O38 C153 H15D 111.3
C154 C153 H15D 111.3
H15C C153 H15D 109.2
C153 C154 H15E 109.5
C153 C154 H15F 109.5
H15E C154 H15F 109.5
C153 C154 H15G 109.5
H15E C154 H15G 109.5
H15F C154 H15G 109.5
C214 C215 C216 119(2)
C214 C215 H21M 107.7
C216 C215 H21M 107.7
C214 C215 H21N 107.7
C216 C215 H21N 107.7
H21M C215 H21N 107.1
C50 O14 C51 128.4(15)
O13 C50 O14 122.4(15)
O13 C50 C49 128.9(17)
O14 C50 C49 108.5(14)
O37 C152 O38 127.2(18)
O37 C152 C151 120(2)
O38 C152 C151 113.1(16)
C52 C51 O14 100.6(17)
C52 C51 H51A 111.7
O14 C51 H51A 111.6
C52 C51 H51B 111.6
O14 C51 H51B 111.6
H51A C51 H51B 109.4
C19A C20A H2AA 109.5
C19A C20A H2AB 109.5
H2AA C20A H2AB 109.5
C19A C20A H2AC 109.5
H2AA C20A H2AC 109.5
H2AB C20A H2AC 109.5
O30 C19A C20A 115(3)
O30 C19A H19F 108.4
C20A C19A H19F 108.4
O30 C19A H19G 108.4
C20A C19A H19G 108.4
H19F C19A H19G 107.5
C75 C76 H76A 109.5
C75 C76 H76B 109.5
H76A C76 H76B 109.5
C75 C76 H76C 109.5
H76A C76 H76C 109.5
H76B C76 H76C 109.5
C2 C1 H1A 109.5
C2 C1 H1B 109.5
H1A C1 H1B 109.5
C2 C1 H1C 109.5
H1A C1 H1C 109.5
H1B C1 H1C 109.5
C173 C174 H17C 109.5
C173 C174 H17D 109.5
H17C C174 H17D 109.5
C173 C174 H17E 109.5
H17C C174 H17E 109.5
H17D C174 H17E 109.5
C40 O12 C41 129(2)
C42 C41 O12 99(2)
C42 C41 H41A 112.1
O12 C41 H41A 112.1
C42 C41 H41B 112.1
O12 C41 H41B 112.1
H41A C41 H41B 109.7
O12 C40 O11 125.0(17)
O12 C40 C39 117(3)
O11 C40 C39 118(3)
C41 C42 H42A 109.5
C41 C42 H42B 109.5
H42A C42 H42B 109.5
C41 C42 H42C 109.5
H42A C42 H42C 109.5
H42B C42 H42C 109.5
C51 C52 H52A 109.5
C51 C52 H52B 109.5
H52A C52 H52B 109.5
C51 C52 H52C 109.5
H52A C52 H52C 109.5
H52B C52 H52C 109.5
C19B C20B H2BD 109.5
C19B C20B H2BE 109.5
H2BD C20B H2BE 109.5
C19B C20B H2BF 109.5
H2BD C20B H2BF 109.5
H2BE C20B H2BF 109.5
C20B C19B O29 114(3)
C20B C19B H19H 108.8
O29 C19B H19H 108.8
C20B C19B H19I 108.8
O29 C19B H19I 108.8
H19H C19B H19I 107.7
C03B C04B H04A 109.5
C03B C04B H04B 109.5
H04A C04B H04B 109.5
C03B C04B H04C 109.5
H04A C04B H04C 109.5
H04B C04B H04C 109.5
O25 C03A C04A 112(3)
O25 C03A H03A 109.2
C04A C03A H03A 109.2
O25 C03A H03B 109.2
C04A C03A H03B 109.2
H03A C03A H03B 107.9
C03A C04A H04D 109.5
C03A C04A H04E 109.5
H04D C04A H04E 109.5
C03A C04A H04F 109.5
H04D C04A H04F 109.5
H04E C04A H04F 109.5
O36 C43A C44A 114(4)
O36 C43A H43A 108.8
C44A C43A H43A 108.8
O36 C43A H43B 108.8
C44A C43A H43B 108.8
H43A C43A H43B 107.7
O26 C03B C04B 123(3)
O26 C03B H03C 106.5
C04B C03B H03C 106.5
O26 C03B H03D 106.5
C04B C03B H03D 106.5
H03C C03B H03D 106.5
O36 C43B C44B 98(3)
O36 C43B H43C 112.1
C44B C43B H43C 112.1
O36 C43B H43D 112.1
C44B C43B H43D 112.1
H43C C43B H43D 109.8
C228 C223 C224 113(6)
C228 C223 H42D 108.9
C224 C223 H42D 108.9
C228 C223 H42E 108.9
C224 C223 H42E 108.9
H42D C223 H42E 107.7
C225 C224 C223 100(3)
C225 C224 H42F 111.9
C223 C224 H42F 111.9
C225 C224 H42G 111.9
C223 C224 H42G 111.9
H42F C224 H42G 109.6
C224 C225 C226 99(3)
C224 C225 H42H 111.9
C226 C225 H42H 111.9
C224 C225 H42I 111.9
C226 C225 H42I 111.9
H42H C225 H42I 109.6
C223 C228 C227 107(6)
C223 C228 H22J 110.2
C227 C228 H22J 110.2
C223 C228 H22K 110.2
C227 C228 H22K 110.2
H22J C228 H22K 108.5
C225 C226 C227 115(6)
C225 C226 H22L 108.5
C227 C226 H22L 108.5
C225 C226 H22M 108.5
C227 C226 H22M 108.5
H22L C226 H22M 107.5
C228 C227 C226 110(5)
C228 C227 H22N 109.6
C226 C227 H22N 109.6
C228 C227 H22O 109.6
C226 C227 H22O 109.6
H22N C227 H22O 108.1
C43A C44A H44A 109.5
C43A C44A H44B 109.5
H44A C44A H44B 109.5
C43A C44A H44C 109.5
H44A C44A H44C 109.5
H44B C44A H44C 109.5
C43B C44B H44G 113(4)
C43B C44B H44H 113(4)
H44G C44B H44H 104(5)
C43B C44B H44I 114(4)
H44G C44B H44I 106(5)
H44H C44B H44I 105(4)
C16 O6 C17 115.8(9)
C70 O18 C71 114.6(9)
C61 C59 C57 118.1(9)
C61 C59 C47 120.2(11)
C57 C59 C47 121.0(10)
C14 C13 C11 116.7(10)
C14 C13 C25 119.0(10)
C11 C13 C25 124.2(10)
C84 O22 C85 115.8(11)
C132 C131 C133 118.1(9)
C132 C131 C130 120.8(10)
C133 C131 C130 120.7(10)
C62 C61 C59 123.9(9)
C62 C61 H61 118.0
C59 C61 H61 118.0
C88 O24 C89 114.3(17)
C179 C181 C183 119.2(11)
C179 C181 C169 116.5(12)
C183 C181 C169 124.3(11)
C138 O34 C139 119.4(12)
C176 O44 C177 118.0(10)
C73 C69 C68 117.8(11)
C73 C69 C70 122.1(11)
C68 C69 C70 120.0(11)
C82 C81 C79 116.7(10)
C82 C81 C93 117.3(11)
C79 C81 C93 125.6(10)
C61 C62 C60 117.0(9)
C61 C62 C63 124.7(10)
C60 C62 C63 118.2(10)
C24 C26 C28 119.4(9)
C24 C26 H26 120.3
C28 C26 H26 120.3
C101 C102 C100 119.2(10)
C101 C102 C4 121.0(10)
C100 C102 C4 119.6(11)
C97 C99 C101 122.8(10)
C97 C99 H99 118.6
C101 C99 H99 118.6
C68 C67 C65 117.1(10)
C68 C67 C79 118.6(10)
C65 C67 C79 122.7(11)
C74 O20 C75 118.6(11)
C25 C23 C24 118.2(10)
C25 C23 C19 121.4(11)
C24 C23 C19 120.1(11)
C196 C198 C197 117.7(10)
C196 C198 C199 121.0(11)
C197 C198 C199 120.9(11)
C203 C204 C202 119.1(10)
C203 C204 C106 121.3(12)
C202 C204 C106 119.4(13)
C9 C11 C13 117.7(10)
C9 C11 C101 118.7(10)
C13 C11 C101 123.4(10)
C200 C199 C201 116.5(10)
C200 C199 C198 122.3(10)
C201 C199 C198 121.0(11)
C36 O10 C37 120.5(12)
C135 C133 C131 121.4(10)
C135 C133 H133 119.3
C131 C133 H133 119.3
C31 C29 C30 117.7(10)
C31 C29 C28 122.3(10)
C30 C29 C28 119.3(10)
C141 C137 C136 123.9(13)
C141 C137 C138 120.3(13)
C136 C137 C138 115.7(13)
C5 C4 C3 121.2(11)
C5 C4 C102 117.4(10)
C3 C4 C102 121.3(12)
C59 C57 C58 118.4(9)
C59 C57 C53 117.6(11)
C58 C57 C53 123.6(12)
C169 C170 C171 119.6(12)
C169 C170 C168 117.9(10)
C171 C170 C168 122.2(13)
C66 C64 C63 121.5(10)
C66 C64 H64 119.2
C63 C64 H64 119.2
C159 C161 C163 117.3(10)
C159 C161 C149 119.2(12)
C163 C161 C149 123.0(13)
C73 C77 C78 125.0(10)
C73 C77 C79 118.6(10)
C78 C77 C79 116.3(12)
C202 C200 C199 121.1(10)
C202 C200 H200 119.5
C199 C200 H200 119.5
C181 C183 C184 119.5(11)
C181 C183 C195 123.6(12)
C184 C183 C195 116.7(12)
C127 C125 C126 119.5(9)
C127 C125 C121 119.6(11)
C126 C125 C121 120.8(12)
C58 C60 C62 120.3(9)
C58 C60 H60 119.9
C62 C60 H60 119.9
C26 C24 C23 122.1(9)
C26 C24 H24 119.0
C23 C24 H24 119.0
C64 C66 C68 121.6(11)
C64 C66 H66 119.2
C68 C66 H66 119.2
C91 C93 C95 117.5(10)
C91 C93 C81 120.9(11)
C95 C93 C81 120.9(11)
C45 C47 C48 121.2(10)
C45 C47 C59 124.3(10)
C48 C47 C59 114.4(11)
C135 C136 C134 120.1(10)
C135 C136 C137 124.1(13)
C134 C136 C137 115.8(13)
C114 C116 C115 116.3(12)
C114 C116 C117 125.5(12)
C115 C116 C117 118.2(11)
C10 C9 C11 119.3(11)
C10 C9 C5 124.2(12)
C11 C9 C5 116.4(11)
C131 C132 C134 122.8(10)
C131 C132 H132 118.6
C134 C132 H132 118.6
C102 C101 C99 118.2(10)
C102 C101 C11 119.5(10)
C99 C101 C11 121.4(10)
C96 C95 C93 122.2(10)
C96 C95 H95 118.9
C93 C95 H95 118.9
C130 C129 C127 123.6(10)
C130 C129 H129 118.2
C127 C129 H129 118.2
C93 C91 C92 120.2(10)
C93 C91 C87 117.3(11)
C92 C91 C87 122.0(13)
C167 C165 C166 117.0(10)
C167 C165 C164 125.0(10)
C166 C165 C164 117.8(11)
C204 C203 C201 119.8(10)
C204 C203 C113 119.8(11)
C201 C203 C113 119.6(11)
C100 C98 C97 120.7(10)
C100 C98 H98 119.7
C97 C98 H98 119.7
C161 C159 C160 120.3(10)
C161 C159 C155 118.0(12)
C160 C159 C155 121.5(12)
C197 C195 C193 118.5(10)
C197 C195 C183 121.2(12)
C193 C195 C183 119.7(12)
C166 C168 C170 122.7(11)
C166 C168 H168 118.7
C170 C168 H168 118.7
C165 C167 C169 123.3(10)
C165 C167 H167 118.4
C169 C167 H167 118.4
C94 C96 C95 118.1(10)
C94 C96 C97 120.3(11)
C95 C96 C97 121.0(11)
C168 C166 C165 120.1(11)
C168 C166 H166 119.9
C165 C166 H166 119.9
C23 C25 C27 118.9(10)
C23 C25 C13 117.8(11)
C27 C25 C13 122.9(10)
C129 C127 C125 117.7(10)
C129 C127 C115 122.9(10)
C125 C127 C115 118.8(10)
C63 C65 C67 122.4(9)
C63 C65 H65 118.8
C67 C65 H65 118.8
C13 C14 C12 119.5(11)
C13 C14 C15 118.4(10)
C12 C14 C15 122.0(12)
C111 C113 C115 118.5(10)
C111 C113 C203 117.6(10)
C115 C113 C203 123.1(10)
C113 C115 C116 119.1(10)
C113 C115 C127 122.8(10)
C116 C115 C127 117.6(10)
C195 C197 C198 121.5(10)
C195 C197 H197 119.2
C198 C197 H197 119.2
C4 C5 C9 124.6(10)
C4 C5 C6 117.8(12)
C9 C5 C6 117.3(12)
C69 C73 C77 123.2(10)
C69 C73 C74 124.0(11)
C77 C73 C74 112.7(11)
C194 C193 C189 122.9(14)
C194 C193 C195 118.2(11)
C189 C193 C195 118.6(12)
C170 C169 C167 118.5(11)
C170 C169 C181 119.8(11)
C167 C169 C181 120.8(11)
C133 C135 C136 120.4(10)
C133 C135 H135 119.8
C136 C135 H135 119.8
C19 C15 C14 120.9(11)
C19 C15 C16 118.0(11)
C14 C15 C16 121.1(11)
C126 C128 C130 123.3(10)
C126 C128 H128 118.3
C130 C128 H128 118.3
C147 C134 C136 121.5(12)
C147 C134 C132 120.7(13)
C136 C134 C132 116.7(10)
C65 C63 C64 116.8(9)
C65 C63 C62 122.7(10)
C64 C63 C62 120.1(10)
C33 C34 C32 120.1(10)
C33 C34 C35 117.1(12)
C32 C34 C35 122.2(12)
C46 C48 C47 119.1(12)
C46 C48 C49 118.5(13)
C47 C48 C49 122.4(11)
C129 C130 C128 116.2(10)
C129 C130 C131 122.2(10)
C128 C130 C131 121.4(10)
C114 C112 C111 116.1(10)
C114 C112 H112 121.9
C111 C112 H112 121.9
C151 C155 C159 120.5(13)
C151 C155 C156 119.5(12)
C159 C155 C156 118.6(11)
C99 C97 C98 117.5(10)
C99 C97 C96 121.4(10)
C98 C97 C96 120.6(10)
C15 C19 C23 118.9(10)
C15 C19 C20 120.5(11)
C23 C19 C20 120.4(11)
C39 C43 C44 124.7(12)
C39 C43 C45 118.2(11)
C44 C43 C45 117.2(11)
C47 C45 C43 116.7(10)
C47 C45 C33 126.0(10)
C43 C45 C33 116.9(11)
C83 C87 C91 122.5(12)
C83 C87 C88 119.7(13)
C91 C87 C88 116.7(13)
C194 C196 C198 121.9(10)
C194 C196 H196 119.1
C198 C196 H196 119.1
C122 O32 C123 119.2(12)
C83 C82 C80 121.4(11)
C83 C82 C81 117.7(11)
C80 C82 C81 120.9(11)
C80 C78 C77 123.6(11)
C80 C78 H78 118.2
C77 C78 H78 118.2
C218 C217 C222 109.2(10)
C218 C217 H17Z 109.8
C222 C217 H17Z 109.8
C218 C217 H17Y 109.8
C222 C217 H17Y 109.8
H17Z C217 H17Y 108.3
C137 C141 C145 121.9(13)
C137 C141 C142 119.5(15)
C145 C141 C142 118.3(14)
C185 C189 C193 120.6(13)
C185 C189 C190 122.7(13)
C193 C189 C190 116.7(13)
C128 C126 C125 119.0(10)
C128 C126 H126 120.5
C125 C126 H126 120.5
C220 C219 C218 111.6(10)
C220 C219 H19Z 109.3
C218 C219 H19Z 109.3
C220 C219 H19Y 109.3
C218 C219 H19Y 109.3
H19Z C219 H19Y 108.0
C113 C111 C107 118.2(11)
C113 C111 C112 121.1(11)
C107 C111 C112 120.7(12)
C196 C194 C193 121.8(11)
C196 C194 H194 119.1
C193 C194 H194 119.1
C203 C201 C199 122.5(10)
C203 C201 H201 118.8
C199 C201 H201 118.8
C171 C175 C179 120.4(11)
C171 C175 C176 121.5(15)
C179 C175 C176 118.1(14)
C175 C179 C181 120.0(13)
C175 C179 C180 125.1(12)
C181 C179 C180 114.9(13)
C117 C121 C125 120.1(11)
C117 C121 C122 117.7(12)
C125 C121 C122 122.0(12)
C98 C100 C102 121.0(10)
C98 C100 H100 119.5
C102 C100 H100 119.5
C81 C79 C67 121.7(10)
C81 C79 C77 119.9(10)
C67 C79 C77 118.3(11)
C221 C222 C217 113.9(11)
C221 C222 H22D 108.8
C217 C222 H22D 108.8
C221 C222 H22E 108.8
C217 C222 H22E 108.8
H22D C222 H22E 107.7
C30 C32 C34 120.1(10)
C30 C32 H32 119.9
C34 C32 H32 119.9
C60 C58 C57 121.5(10)
C60 C58 H58 119.2
C57 C58 H58 119.2
O19 C74 O20 124.3(12)
O19 C74 C73 128.3(13)
O20 C74 C73 107.4(12)
C66 C68 C67 120.2(10)
C66 C68 C69 119.3(12)
C67 C68 C69 120.3(11)
C150 C149 C147 120.2(11)
C150 C149 C161 116.2(12)
C147 C149 C161 123.1(12)
C87 C83 C82 120.6(10)
C87 C83 C84 118.3(13)
C82 C83 C84 121.1(12)
C94 C92 C91 119.2(11)
C94 C92 H92 120.4
C91 C92 H92 120.4
C185 C184 C182 125.5(13)
C185 C184 C183 118.6(11)
C182 C184 C183 115.8(14)
C112 C114 C116 125.2(11)
C112 C114 H114 117.4
C116 C114 H114 117.4
C200 C202 C204 120.3(10)
C200 C202 H202 119.8
C204 C202 H202 119.8
C10 C12 C14 119.6(12)
C10 C12 H12 120.2
C14 C12 H12 120.2
C32 C30 C29 120.3(10)
C32 C30 H30 119.8
C29 C30 H30 119.8
C175 C171 C170 121.2(12)
C175 C171 C172 119.6(13)
C170 C171 C172 119.1(13)
C111 C107 C106 122.9(10)
C111 C107 C108 120.3(12)
C106 C107 C108 116.8(12)
C96 C94 C92 122.0(10)
C96 C94 H94 119.0
C92 C94 H94 119.0
C189 C185 C184 121.8(11)
C189 C185 C186 120.9(16)
C184 C185 C186 117.2(14)
C78 C80 C82 118.6(11)
C78 C80 H80 120.7
C82 C80 H80 120.7
C134 C147 C149 124.1(12)
C134 C147 C145 117.3(12)
C149 C147 C145 118.4(12)
O44 C177 C178 107.9(10)
O44 C177 H17F 110.1
C178 C177 H17F 110.1
O44 C177 H17G 110.1
C178 C177 H17G 110.1
H17F C177 H17G 108.4
O24 C88 O23 120(2)
O24 C88 C87 117(2)
O23 C88 C87 123(2)
C182 C180 C179 122.2(12)
C182 C180 H180 118.9
C179 C180 H180 118.9
C141 C145 C146 127.3(14)
C141 C145 C147 117.4(13)
C146 C145 C147 115.3(15)
C44 C46 C48 117.1(12)
C44 C46 H46 121.4
C48 C46 H46 121.4
C186 O46 C187 118.4(14)
C107 C106 C105 121.3(14)
C107 C106 C204 115.9(11)
C105 C106 C204 122.8(14)
C121 C117 C116 122.1(10)
C121 C117 C118 122.6(13)
C116 C117 C118 115.0(13)
C155 C151 C150 120.5(12)
C155 C151 C152 117.7(15)
C150 C151 C152 121.8(13)
C217 C218 C219 110.7(10)
C217 C218 H18Y 109.5
C219 C218 H18Y 109.5
C217 C218 H18Z 109.5
C219 C218 H18Z 109.5
H18Y C218 H18Z 108.1
O17 C70 O18 122.2(11)
O17 C70 C69 125.6(12)
O18 C70 C69 112.1(12)
C180 C182 C184 123.3(13)
C180 C182 H182 118.3
C184 C182 H182 118.3
C43 C39 C35 121.8(11)
C43 C39 C40 123.4(14)
C35 C39 C40 114.7(14)
C105 O25 C03A 116(2)
C12 C10 C9 122.9(12)
C12 C10 H10 118.6
C9 C10 H10 118.6
O1 C3 O2 114.9(15)
O1 C3 C4 127.2(17)
O2 C3 C4 117.9(15)
C46 C44 C43 124.8(12)
C46 C44 H44 117.6
C43 C44 H44 117.6
C142 O36 C43A 107(2)
C142 O36 C43B 107(2)
C105 O26 C03B 105(2)
O6 C17 C18 106.5(10)
O6 C17 H17H 110.4
C18 C17 H17H 110.4
O6 C17 H17I 110.4
C18 C17 H17I 110.4
H17H C17 H17I 108.6
O47 C190 O48 122.4(15)
O47 C190 C189 125.0(12)
O48 C190 C189 112.6(12)
O41 C172 O42 124.0(14)
O41 C172 C171 124.0(13)
O42 C172 C171 112.0(12)
O33 C138 O34 119.6(16)
O33 C138 C137 126.8(12)
O34 C138 C137 113.5(13)
O24 C89 C90 115.9(13)
O24 C89 H89A 108.3
C90 C89 H89A 108.3
O24 C89 H89B 108.3
C90 C89 H89B 108.3
H89A C89 H89B 107.4
C71 C72 H72A 109.5
C71 C72 H72B 109.5
H72A C72 H72B 109.5
C71 C72 H72C 109.5
H72A C72 H72C 109.5
H72B C72 H72C 109.5
C39 C35 C34 120.6(11)
C39 C35 C36 122.6(13)
C34 C35 C36 116.3(13)
C108 O28 C109 122.1(17)
C222 C221 C220 110.3(10)
C222 C221 H22F 109.6
C220 C221 H22F 109.6
C222 C221 H22G 109.6
C220 C221 H22G 109.6
H22F C221 H22G 108.1
O9 C36 O10 122.9(16)
O9 C36 C35 124.1(14)
O10 C36 C35 112.8(14)
C148 C146 C145 124.4(14)
C148 C146 H146 117.8
C145 C146 H146 117.8
O36 C142 O35 128.8(19)
O36 C142 C141 114(2)
O35 C142 C141 116.7(18)
C219 C220 C221 111.4(11)
C219 C220 H22H 109.3
C221 C220 H22H 109.3
C219 C220 H22I 109.3
C221 C220 H22I 109.3
H22H C220 H22I 108.0
O43 C176 O44 122.4(11)
O43 C176 C175 127.3(12)
O44 C176 C175 110.2(13)
C86 C85 O22 111.2(12)
C86 C85 H85A 109.4
O22 C85 H85A 109.4
C86 C85 H85B 109.4
O22 C85 H85B 109.4
H85A C85 H85B 108.0
O22 C84 O21 126.7(14)
O22 C84 C83 116.3(13)
O21 C84 C83 117.1(16)
O32 C122 O31 117.0(14)
O32 C122 C121 117.5(12)
O31 C122 C121 120.3(15)
C151 C150 C149 120.5(12)
C151 C150 C148 122.0(13)
C149 C150 C148 117.6(14)
C89 C90 H90A 109.5
C89 C90 H90B 109.5
H90A C90 H90B 109.5
C89 C90 H90C 109.5
H90A C90 H90C 109.5
H90B C90 H90C 109.5
C72 C71 O18 108.0(12)
C72 C71 H71A 110.1
O18 C71 H71A 110.1
C72 C71 H71B 110.1
O18 C71 H71B 110.1
H71A C71 H71B 108.4
O5 C16 O6 126.7(11)
O5 C16 C15 122.2(11)
O6 C16 C15 111.1(10)
O45 C186 O46 119.9(15)
O45 C186 C185 123.4(15)
O46 C186 C185 116.7(13)
C146 C148 C150 120.6(13)
C146 C148 H148 119.7
C150 C148 H148 119.7
O27 C108 O28 123.2(17)
O27 C108 C107 127.8(16)
O28 C108 C107 107.7(15)
C177 C178 H17J 109.5
C177 C178 H17K 109.5
H17J C178 H17K 109.5
C177 C178 H17L 109.5
H17J C178 H17L 109.5
H17K C178 H17L 109.5
O3 C6 O4 117.3(19)
O3 C6 C5 128.2(18)
O4 C6 C5 114.2(16)
O26 C105 O25 117.5(17)
O26 C105 C106 125(2)
O25 C105 C106 117(2)
C85 C86 H86A 109.5
C85 C86 H86B 109.5
H86A C86 H86B 109.5
C85 C86 H86C 109.5
H86A C86 H86C 109.5
H86B C86 H86C 109.5
C140 C139 O34 110.9(13)
C140 C139 H13A 109.5
O34 C139 H13A 109.5
C140 C139 H13B 109.5
O34 C139 H13B 109.5
H13A C139 H13B 108.0
C17 C18 H18F 109.5
C17 C18 H18G 109.5
H18F C18 H18G 109.5
C17 C18 H18H 109.5
H18F C18 H18H 109.5
H18G C18 H18H 109.5
C139 C140 H14C 109.5
C139 C140 H14D 109.5
H14C C140 H14D 109.5
C139 C140 H14E 109.5
H14C C140 H14E 109.5
H14D C140 H14E 109.5
C124 C123 O32 105.4(14)
C124 C123 H12D 110.7
O32 C123 H12D 110.7
C124 C123 H12E 110.7
O32 C123 H12E 110.7
H12D C123 H12E 108.8
C06A C05A C10A 116(2)
C06A C05A H05A 108.3
C10A C05A H05A 108.3
C06A C05A H05B 108.3
C10A C05A H05B 108.3
H05A C05A H05B 107.4
C09A C08A C07A 111(2)
C09A C08A H08A 109.4
C07A C08A H08A 109.4
C09A C08A H08B 109.4
C07A C08A H08B 109.4
H08A C08A H08B 108.0
C09A C10A C05A 119(2)
C09A C10A H10C 107.6
C05A C10A H10C 107.6
C09A C10A H10D 107.6
C05A C10A H10D 107.6
H10C C10A H10D 107.0
C06A C07A C08A 106(2)
C06A C07A H07A 110.5
C08A C07A H07A 110.5
C06A C07A H07B 110.5
C08A C07A H07B 110.5
H07A C07A H07B 108.7
C10A C09A C08A 99(2)
C10A C09A H09A 112.0
C08A C09A H09A 112.0
C10A C09A H09B 112.0
C08A C09A H09B 112.0
H09A C09A H09B 109.7
C05A C06A C07A 111(2)
C05A C06A H06A 109.5
C07A C06A H06A 109.5
C05A C06A H06B 109.5
C07A C06A H06B 109.5
H06A C06A H06B 108.1
C06B C05B C10B 119(2)
C06B C05B H05C 107.6
C10B C05B H05C 107.6
C06B C05B H05D 107.6
C10B C05B H05D 107.6
H05C C05B H05D 107.1
C05B C10B C09B 110(2)
C05B C10B H10E 109.7
C09B C10B H10E 109.7
C05B C10B H10F 109.7
C09B C10B H10F 109.7
H10E C10B H10F 108.2
C08B C07B C06B 123.1(19)
C08B C07B H07C 106.6
C06B C07B H07C 106.6
C08B C07B H07D 106.6
C06B C07B H07D 106.6
H07C C07B H07D 106.5
C10B C09B C08B 117(2)
C10B C09B H09C 108.1
C08B C09B H09C 108.1
C10B C09B H09D 108.1
C08B C09B H09D 108.1
H09C C09B H09D 107.3
C05B C06B C07B 99(3)
C05B C06B H06C 111.9
C07B C06B H06C 111.9
C05B C06B H06D 111.9
C07B C06B H06D 111.9
H06C C06B H06D 109.6
C07B C08B C09B 112(2)
C07B C08B H08C 109.2
C09B C08B H08C 109.2
C07B C08B H08D 109.2
C09B C08B H08D 109.2
H08C C08B H08D 107.9

loop_
_geom_bond_atom_site_label_1
_geom_bond_atom_site_label_2
_geom_bond_distance
O7 C20 1.215(13)
O40 C156 1.324(13)
O40 C157 1.423(15)
O39 C156 1.211(15)
O8 C20 1.312(13)
O8 C21 1.529(15)
O42 C172 1.346(15)
O42 C173 1.433(19)
O47 C190 1.161(14)
C53 C49 1.323(14)
C53 C57 1.442(14)
C53 C54 1.471(17)
C28 C26 1.381(13)
C28 C27 1.382(13)
C28 C29 1.496(14)
O48 C190 1.319(14)
O48 C191 1.50(2)
C27 C25 1.409(13)
C27 H27 0.9500
C160 C162 1.376(13)
C160 C159 1.405(14)
C160 H160 0.9500
C49 C48 1.434(16)
C49 C50 1.465(19)
C20 C19 1.490(15)
C156 C155 1.489(18)
C158 C157 1.520(16)
C158 H58Y 0.9800
C158 H15B 0.9800
C158 H58Z 0.9800
C164 C163 1.350(14)
C164 C162 1.381(13)
C164 C165 1.465(14)
C157 H57Y 0.9900
C157 H57Z 0.9900
C31 C29 1.384(13)
C31 C33 1.409(14)
C31 H31 0.9500
C162 H162 0.9500
C163 C161 1.405(15)
C163 H163 0.9500
O2 C3 1.237(17)
O2 C2 1.450(15)
C235 C234 1.44(2)
C235 C236 1.45(2)
C235 H23A 0.9900
C235 H23B 0.9900
O29 C118 1.082(14)
O29 C19B 1.46(2)
O3 C6 1.130(17)
C33 C34 1.374(14)
C33 C45 1.457(14)
O1 C3 1.146(16)
C232 C233 1.41(2)
C232 C231 1.46(2)
C232 H23C 0.9900
C232 H23D 0.9900
C233 C234 1.56(2)
C233 H23E 0.9900
C233 H23F 0.9900
O30 C118 1.365(18)
O30 C19A 1.442(19)
C236 C231 1.62(2)
C236 H23G 0.9900
C236 H23H 0.9900
C191 C192 1.448(17)
C191 H19A 0.9900
C191 H19B 0.9900
C173 C174 1.430(17)
C173 H17A 0.9900
C173 H17B 0.9900
C231 H23I 0.9900
C231 H23J 0.9900
C234 H23K 0.9900
C234 H23L 0.9900
O4 C6 1.270(19)
O4 C7 1.515(15)
C75 C76 1.46(2)
C75 O20 1.485(15)
C75 H75A 0.9900
C75 H75B 0.9900
C118 C117 1.514(14)
C192 H19C 0.9800
C192 H19D 0.9800
C192 H19E 0.9800
C21 C22 1.459(16)
C21 H21A 0.9900
C21 H21B 0.9900
C22 H22A 0.9800
C22 H22B 0.9800
C22 H22C 0.9800
C188 C187 1.44(3)
C188 H18A 0.9800
C188 H18B 0.9800
C188 H18C 0.9800
C187 O46 1.498(19)
C187 H18D 0.9900
C187 H18E 0.9900
C109 C110 1.48(3)
C109 O28 1.52(2)
C109 H10A 0.9900
C109 H10B 0.9900
C2 C1 1.48(3)
C2 H2A 0.9900
C2 H2B 0.9900
C110 H11A 0.9800
C110 H11B 0.9800
C110 H11C 0.9800
C7 C8 1.431(17)
C7 H7A 0.9900
C7 H7B 0.9900
O16 C54 1.323(14)
O16 C55 1.485(15)
O15 C54 1.232(14)
O41 C172 1.203(15)
C38 C37 1.504(18)
C38 H38A 0.9800
C38 H38B 0.9800
C38 H38C 0.9800
C56 C55 1.390(18)
C56 H56A 0.9800
C56 H56B 0.9800
C56 H56C 0.9800
C37 O10 1.436(16)
C37 H37A 0.9900
C37 H37B 0.9900
C55 H55A 0.9900
C55 H55B 0.9900
C216 C215 1.44(3)
C216 C211 1.55(3)
C216 H16Y 0.9900
C216 H16Z 0.9900
C211 C212 1.38(3)
C211 H21E 0.9900
C211 H21F 0.9900
C212 C213 1.40(3)
C212 H21G 0.9900
C212 H21H 0.9900
C124 C123 1.446(16)
C124 H12A 0.9800
C124 H12B 0.9800
C124 H12C 0.9800
C213 C214 1.52(3)
C213 H21I 0.9900
C213 H21J 0.9900
C214 C215 1.436(18)
C214 H21K 0.9900
C214 H21L 0.9900
C8 H8A 0.9800
C8 H8B 0.9800
C8 H8C 0.9800
O38 C152 1.29(2)
O38 C153 1.45(2)
C153 C154 1.555(18)
C153 H15C 0.9900
C153 H15D 0.9900
C154 H15E 0.9800
C154 H15F 0.9800
C154 H15G 0.9800
C215 H21M 0.9900
C215 H21N 0.9900
O14 C50 1.302(17)
O14 C51 1.606(19)
O13 C50 1.172(17)
O37 C152 1.246(19)
C152 C151 1.51(2)
C51 C52 1.431(18)
C51 H51A 0.9900
C51 H51B 0.9900
C20A C19A 1.456(16)
C20A H2AA 0.9800
C20A H2AB 0.9800
C20A H2AC 0.9800
C19A H19F 0.9900
C19A H19G 0.9900
C76 H76A 0.9800
C76 H76B 0.9800
C76 H76C 0.9800
C1 H1A 0.9800
C1 H1B 0.9800
C1 H1C 0.9800
C174 H17C 0.9800
C174 H17D 0.9800
C174 H17E 0.9800
O12 C40 1.21(3)
O12 C41 1.505(17)
O11 C40 1.29(3)
C41 C42 1.432(19)
C41 H41A 0.9900
C41 H41B 0.9900
C40 C39 1.528(16)
C42 H42A 0.9800
C42 H42B 0.9800
C42 H42C 0.9800
C52 H52A 0.9800
C52 H52B 0.9800
C52 H52C 0.9800
C20B C19B 1.43(2)
C20B H2BD 0.9800
C20B H2BE 0.9800
C20B H2BF 0.9800
C19B H19H 0.9900
C19B H19I 0.9900
C04B C03B 1.56(2)
C04B H04A 0.9800
C04B H04B 0.9800
C04B H04C 0.9800
C03A O25 1.491(19)
C03A C04A 1.65(6)
C03A H03A 0.9900
C03A H03B 0.9900
C04A H04D 0.9800
C04A H04E 0.9800
C04A H04F 0.9800
C43A O36 1.44(3)
C43A C44A 1.54(4)
C43A H43A 0.9900
C43A H43B 0.9900
C03B O26 1.537(19)
C03B H03C 0.9900
C03B H03D 0.9900
C43B O36 1.44(3)
C43B C44B 1.61(4)
C43B H43C 0.9900
C43B H43D 0.9900
C223 C228 1.54(3)
C223 C224 1.54(3)
C223 H42D 0.9900
C223 H42E 0.9900
C224 C225 1.525(19)
C224 H42F 0.9900
C224 H42G 0.9900
C225 C226 1.54(3)
C225 H42H 0.9900
C225 H42I 0.9900
C228 C227 1.54(3)
C228 H22J 0.9900
C228 H22K 0.9900
C226 C227 1.55(3)
C226 H22L 0.9900
C226 H22M 0.9900
C227 H22N 0.9900
C227 H22O 0.9900
C44A H44A 0.9800
C44A H44B 0.9800
C44A H44C 0.9800
C44B H44G 1.01(5)
C44B H44H 1.02(5)
C44B H44I 1.00(5)
O6 C16 1.301(13)
O6 C17 1.462(12)
O18 C70 1.356(14)
O18 C71 1.471(14)
C59 C61 1.390(13)
C59 C57 1.408(13)
C59 C47 1.464(14)
O33 C138 1.235(16)
O5 C16 1.232(12)
O17 C70 1.196(13)
C13 C14 1.415(14)
C13 C11 1.439(14)
C13 C25 1.452(14)
O22 C84 1.206(17)
O22 C85 1.488(15)
C131 C132 1.369(14)
C131 C133 1.410(13)
C131 C130 1.464(14)
C61 C62 1.361(13)
C61 H61 0.9500
O24 C88 1.24(2)
O24 C89 1.468(18)
C181 C179 1.428(15)
C181 C183 1.428(15)
C181 C169 1.466(15)
O34 C138 1.357(13)
O34 C139 1.522(14)
O44 C176 1.347(14)
O44 C177 1.440(13)
C69 C73 1.344(14)
C69 C68 1.459(14)
C69 C70 1.498(16)
C81 C82 1.429(14)
C81 C79 1.432(14)
C81 C93 1.471(15)
C62 C60 1.441(13)
C62 C63 1.460(13)
C26 C24 1.366(13)
C26 H26 0.9500
C102 C101 1.388(13)
C102 C100 1.412(14)
C102 C4 1.436(14)
C99 C97 1.384(13)
C99 C101 1.408(13)
C99 H99 0.9500
C67 C68 1.423(14)
C67 C65 1.426(13)
C67 C79 1.436(14)
O20 C74 1.330(14)
C23 C25 1.398(13)
C23 C24 1.413(14)
C23 C19 1.427(14)
C198 C196 1.374(14)
C198 C197 1.421(14)
C198 C199 1.484(15)
C204 C203 1.360(14)
C204 C202 1.402(15)
C204 C106 1.452(15)
C11 C9 1.421(14)
C11 C101 1.465(14)
C199 C200 1.393(14)
C199 C201 1.394(13)
O10 C36 1.335(15)
C133 C135 1.361(13)
C133 H133 0.9500
C29 C30 1.441(13)
C137 C141 1.312(16)
C137 C136 1.418(16)
C137 C138 1.497(19)
C4 C5 1.369(14)
C4 C3 1.391(17)
C57 C58 1.422(14)
C170 C169 1.384(14)
C170 C171 1.415(16)
C170 C168 1.417(16)
C64 C66 1.357(14)
C64 C63 1.429(14)
C64 H64 0.9500
C161 C159 1.404(15)
C161 C149 1.490(15)
C77 C73 1.421(15)
C77 C78 1.424(15)
C77 C79 1.439(14)
C200 C202 1.386(15)
C200 H200 0.9500
C183 C184 1.436(16)
C183 C195 1.462(14)
C125 C127 1.424(14)
C125 C126 1.427(15)
C125 C121 1.446(14)
C60 C58 1.344(13)
C60 H60 0.9500
C24 H24 0.9500
C66 C68 1.365(14)
C66 H66 0.9500
C93 C91 1.367(14)
C93 C95 1.409(14)
C47 C45 1.400(14)
C47 C48 1.431(15)
C136 C135 1.400(14)
C136 C134 1.416(15)
C116 C114 1.394(16)
C116 C115 1.430(14)
C116 C117 1.448(16)
C9 C10 1.376(16)
C9 C5 1.435(15)
C132 C134 1.421(15)
C132 H132 0.9500
C95 C96 1.373(13)
C95 H95 0.9500
C129 C130 1.367(13)
C129 C127 1.411(13)
C129 H129 0.9500
C91 C92 1.407(15)
C91 C87 1.423(15)
C165 C167 1.392(13)
C165 C166 1.404(14)
C203 C201 1.389(13)
C203 C113 1.481(14)
C98 C100 1.367(14)
C98 C97 1.410(14)
C98 H98 0.9500
C159 C155 1.472(16)
C195 C197 1.405(14)
C195 C193 1.419(14)
C168 C166 1.388(16)
C168 H168 0.9500
C167 C169 1.433(14)
C167 H167 0.9500
C96 C94 1.361(14)
C96 C97 1.514(14)
C166 H166 0.9500
C127 C115 1.447(14)
C65 C63 1.386(13)
C65 H65 0.9500
C14 C12 1.424(15)
C14 C15 1.429(15)
C113 C111 1.382(14)
C113 C115 1.411(13)
C197 H197 0.9500
C5 C6 1.47(2)
C73 C74 1.512(17)
C193 C194 1.406(15)
C193 C189 1.410(15)
C135 H135 0.9500
C15 C19 1.389(14)
C15 C16 1.517(15)
C128 C126 1.351(13)
C128 C130 1.432(14)
C128 H128 0.9500
C134 C147 1.409(15)
C34 C32 1.420(15)
C34 C35 1.463(16)
C48 C46 1.428(16)
O31 C122 1.290(12)
C112 C114 1.349(16)
C112 C111 1.443(16)
C112 H112 0.9500
C155 C151 1.364(16)
O21 C84 1.274(13)
C43 C39 1.372(16)
C43 C44 1.420(16)
C43 C45 1.453(15)
C87 C83 1.370(16)
C87 C88 1.47(3)
C196 C194 1.359(15)
C196 H196 0.9500
O32 C122 1.203(15)
O32 C123 1.452(17)
C82 C83 1.421(16)
C82 C80 1.424(15)
C78 C80 1.356(15)
C78 H78 0.9500
C217 C218 1.501(16)
C217 C222 1.514(16)
C217 H17Z 0.9900
C217 H17Y 0.9900
O43 C176 1.216(15)
C141 C145 1.387(18)
C141 C142 1.53(2)
C189 C185 1.374(17)
C189 C190 1.483(17)
O19 C74 1.179(14)
C126 H126 0.9500
C219 C220 1.498(16)
C219 C218 1.540(16)
C219 H19Z 0.9900
C219 H19Y 0.9900
C111 C107 1.416(15)
C194 H194 0.9500
C201 H201 0.9500
C175 C171 1.356(17)
C175 C179 1.410(18)
C175 C176 1.483(18)
C179 C180 1.464(18)
C121 C117 1.321(15)
C121 C122 1.496(18)
C100 H100 0.9500
C222 C221 1.505(15)
C222 H22D 0.9900
C222 H22E 0.9900
C32 C30 1.373(14)
C32 H32 0.9500
C58 H58 0.9500
C149 C150 1.414(17)
C149 C147 1.437(15)
C83 C84 1.528(15)
O23 C88 1.29(2)
C92 C94 1.366(14)
C92 H92 0.9500
C184 C185 1.401(17)
C184 C182 1.407(17)
C114 H114 0.9500
C202 H202 0.9500
C12 C10 1.328(16)
C12 H12 0.9500
C30 H30 0.9500
C171 C172 1.504(18)
C107 C106 1.423(16)
C107 C108 1.53(2)
C94 H94 0.9500
C185 C186 1.461(18)
C80 H80 0.9500
C147 C145 1.475(16)
C177 C178 1.472(17)
C177 H17F 0.9900
C177 H17G 0.9900
C180 C182 1.317(16)
C180 H180 0.9500
C145 C146 1.44(2)
C46 C44 1.364(16)
C46 H46 0.9500
O46 C186 1.281(15)
C106 C105 1.43(2)
O9 C36 1.212(16)
C151 C150 1.410(18)
C218 H18Y 0.9900
C218 H18Z 0.9900
C182 H182 0.9500
C39 C35 1.389(17)
O25 C105 1.30(2)
O27 C108 1.136(17)
C10 H10 0.9500
O35 C142 1.29(2)
C44 H44 0.9500
O45 C186 1.238(14)
O36 C142 1.27(2)
O26 C105 1.21(2)
C17 C18 1.474(16)
C17 H17H 0.9900
C17 H17I 0.9900
C89 C90 1.477(19)
C89 H89A 0.9900
C89 H89B 0.9900
C72 C71 1.428(18)
C72 H72A 0.9800
C72 H72B 0.9800
C72 H72C 0.9800
C35 C36 1.466(19)
O28 C108 1.352(18)
C221 C220 1.517(16)
C221 H22F 0.9900
C221 H22G 0.9900
C146 C148 1.336(19)
C146 H146 0.9500
C220 H22H 0.9900
C220 H22I 0.9900
C85 C86 1.47(2)
C85 H85A 0.9900
C85 H85B 0.9900
C150 C148 1.458(18)
C90 H90A 0.9800
C90 H90B 0.9800
C90 H90C 0.9800
C71 H71A 0.9900
C71 H71B 0.9900
C148 H148 0.9500
C178 H17J 0.9800
C178 H17K 0.9800
C178 H17L 0.9800
C86 H86A 0.9800
C86 H86B 0.9800
C86 H86C 0.9800
C139 C140 1.422(15)
C139 H13A 0.9900
C139 H13B 0.9900
C18 H18F 0.9800
C18 H18G 0.9800
C18 H18H 0.9800
C140 H14C 0.9800
C140 H14D 0.9800
C140 H14E 0.9800
C123 H12D 0.9900
C123 H12E 0.9900
C05A C06A 1.47(2)
C05A C10A 1.48(2)
C05A H05A 0.9900
C05A H05B 0.9900
C08A C09A 1.51(2)
C08A C07A 1.55(2)
C08A H08A 0.9900
C08A H08B 0.9900
C10A C09A 1.47(3)
C10A H10C 0.9900
C10A H10D 0.9900
C07A C06A 1.54(3)
C07A H07A 0.9900
C07A H07B 0.9900
C09A H09A 0.9900
C09A H09B 0.9900
C06A H06A 0.9900
C06A H06B 0.9900
C05B C06B 1.45(2)
C05B C10B 1.46(2)
C05B H05C 0.9900
C05B H05D 0.9900
C10B C09B 1.47(3)
C10B H10E 0.9900
C10B H10F 0.9900
C07B C08B 1.52(2)
C07B C06B 1.54(3)
C07B H07C 0.9900
C07B H07D 0.9900
C09B C08B 1.53(2)
C09B H09C 0.9900
C09B H09D 0.9900
C06B H06C 0.9900
C06B H06D 0.9900
C08B H08C 0.9900
C08B H08D 0.9900
